data_7705669
loop_
_publ_author_name
'Chen, Hanhan'
'Xiao, Zikang'
'Yan, Bing'
'Wu, Hechen'
'Ma, Pengtao'
'Wang, Jingping'
'Niu, Jingyang'

_publ_section_title
;
 H-shaped oxalate-bridging lanthanoid-incorporated arsenotungstates.
;
_journal_issue 44
_journal_name_full 'Dalton transactions (Cambridge, England : 2003)'
_journal_page_first 15731
_journal_page_last 15738
_journal_paper_doi 10.1039/d0dt02792h
_journal_volume 49
_journal_year 2020
_chemical_formula_moiety 'K17Na2H5, 2(Sm(As2W19O67H2O) 2(H2O) (C2O4)), 56(H2O)'
_chemical_formula_sum 'C2 H129 As4 K17 Na2 O204 Sm2 W38'
_chemical_formula_weight 11714.9
_space_group_crystal_system triclinic
_space_group_IT_number 2
_space_group_name_Hall '-P 1'
_space_group_name_H-M_alt 'P -1'
_atom_sites_solution_primary dual
_audit_creation_date 2020-10-05
_audit_creation_method
;
Olex2 1.2
(compiled 2018.05.29 svn.r3508 for OlexSys, GUI svn.r5506)
;
_audit_update_record
;
2020-10-05 deposited with the CCDC.	2020-10-12 downloaded from the CCDC.
;
_cell_angle_alpha 67.218(2)
_cell_angle_beta 81.116(2)
_cell_angle_gamma 79.915(2)
_cell_formula_units_Z 1
_cell_length_a 12.2892(5)
_cell_length_b 18.5454(9)
_cell_length_c 22.9794(11)
_cell_measurement_reflns_used 9780
_cell_measurement_temperature 150(2)
_cell_measurement_theta_max 30.54
_cell_measurement_theta_min 2.44
_cell_volume 4732.3(4)
_computing_cell_refinement 'SAINT V8.38A (?, 2016)'
_computing_data_reduction 'SAINT V8.38A (?, 2016)'
_computing_molecular_graphics 'Olex2 (Dolomanov et al., 2009)'
_computing_publication_material 'Olex2 (Dolomanov et al., 2009)'
_computing_structure_refinement 'ShelXL (Sheldrick, 2015)'
_computing_structure_solution 'ShelXT (Sheldrick, 2015)'
_diffrn_ambient_temperature 149.98
_diffrn_measured_fraction_theta_full 0.995
_diffrn_measured_fraction_theta_max 0.995
_diffrn_measurement_device_type 'Bruker D8 VENTURE PHOTON II'
_diffrn_measurement_method '\f and \w scans'
_diffrn_radiation_monochromator 'Helios multilayer optic'
_diffrn_radiation_type MoK\a
_diffrn_radiation_wavelength 0.71073
_diffrn_reflns_av_R_equivalents 0.0597
_diffrn_reflns_av_unetI/netI 0.0685
_diffrn_reflns_Laue_measured_fraction_full 0.995
_diffrn_reflns_Laue_measured_fraction_max 0.995
_diffrn_reflns_limit_h_max 14
_diffrn_reflns_limit_h_min -13
_diffrn_reflns_limit_k_max 22
_diffrn_reflns_limit_k_min -22
_diffrn_reflns_limit_l_max 27
_diffrn_reflns_limit_l_min -27
_diffrn_reflns_number 53152
_diffrn_reflns_point_group_measured_fraction_full 0.995
_diffrn_reflns_point_group_measured_fraction_max 0.995
_diffrn_reflns_theta_full 25.100
_diffrn_reflns_theta_max 25.100
_diffrn_reflns_theta_min 2.194
_diffrn_source_type Microfocus
_diffrn_standards_number 0
_exptl_absorpt_coefficient_mu 24.792
_exptl_absorpt_correction_T_max 0.7461
_exptl_absorpt_correction_T_min 0.2957
_exptl_absorpt_correction_type multi-scan
_exptl_absorpt_process_details
'SADABS-2016/2 (Bruker,2016/2) was used for absorption correction. wR2(int) was 0.1440 before and 0.0818 after correction. The Ratio of minimum to maximum transmission is 0.3963. The \l/2 correction factor is Not present.'
_exptl_crystal_colour colourless
_exptl_crystal_colour_primary colourless
_exptl_crystal_density_diffrn 4.065
_exptl_crystal_description block
_exptl_crystal_F_000 5057
_exptl_crystal_size_max 0.18
_exptl_crystal_size_mid 0.14
_exptl_crystal_size_min 0.11
_refine_diff_density_max 3.542
_refine_diff_density_min -2.908
_refine_diff_density_rms 0.462
_refine_ls_extinction_method none
_refine_ls_goodness_of_fit_ref 1.049
_refine_ls_hydrogen_treatment undef
_refine_ls_matrix_type full
_refine_ls_number_parameters 1111
_refine_ls_number_reflns 16793
_refine_ls_number_restraints 78
_refine_ls_restrained_S_all 1.047
_refine_ls_R_factor_all 0.0645
_refine_ls_R_factor_gt 0.0533
_refine_ls_shift/su_max 0.001
_refine_ls_shift/su_mean 0.000
_refine_ls_structure_factor_coef Fsqd
_refine_ls_weighting_details 'w=1/[\s^2^(Fo^2^)+(0.0350P)^2^+328.1932P] where P=(Fo^2^+2Fc^2^)/3'
_refine_ls_weighting_scheme calc
_refine_ls_wR_factor_gt 0.1247
_refine_ls_wR_factor_ref 0.1310
_reflns_Friedel_coverage 0.000
_reflns_number_gt 14185
_reflns_number_total 16793
_reflns_threshold_expression 'I > 2\s(I)'
_cod_data_source_file d0dt02792h2.cif
_cod_data_source_block 2018538
_cod_depositor_comments 'Adding full bibliography for 7705668--7705670.cif.'
_cod_database_code 7705669
_shelx_shelxl_version_number 2018/3
_shelx_space_group_comment
;
The symmetry employed for this shelxl refinement is uniquely defined
by the following loop, which should always be used as a source of
symmetry information in preference to the above space-group names.
They are only intended as comments.
;
_shelx_estimated_absorpt_t_max 0.171
_shelx_estimated_absorpt_t_min 0.095
_diffrn_source_source 'Incoatc Ius 3.0 '
_olex2_refinement_description
;
1. Uiso/Uaniso restraints and constraints
Uanis(O13) \\sim Ueq, Uanis(O43) \\sim Ueq, Uanis(O28) \\sim Ueq, Uanis(O50)
\\sim Ueq, Uanis(O51) \\sim Ueq, Uanis(O57) \\sim Ueq, Uanis(O29) \\sim Ueq,
Uanis(O34) \\sim Ueq, Uanis(O23) \\sim Ueq, Uanis(O65) \\sim Ueq, Uanis(O66)
\\sim Ueq, Uanis(O46) \\sim Ueq: with sigma of 0.01 and sigma for terminal
atoms of 0.02
Uanis(O18) \\sim Ueq: with sigma of 0.005 and sigma for terminal atoms of 0.01
2. Others
 Fixed Sof: W13(0.95) K8(0.5) K9(0.5) K10(0.5) O14W(0.5) O16W(0.5) O21W(0.5)
 O22W(0.5) O24W(0.5) O25W(0.5) O29W(0.5) O33W(0.5) O34W(0.5) O35W(0.5)
 O36W(0.5) O37W(0.5) O38W(0.5) O40W(0.5) O41W(0.5) O39W(0.5) W13B(0.05)
;
_olex2_submission_special_instructions 'No special instructions were received'

loop_
_space_group_symop_operation_xyz
'x, y, z'
'-x, -y, -z'

loop_
_atom_site_label
_atom_site_type_symbol
_atom_site_fract_x
_atom_site_fract_y
_atom_site_fract_z
_atom_site_U_iso_or_equiv
_atom_site_adp_type
_atom_site_occupancy
_atom_site_site_symmetry_order
_atom_site_calc_flag
_atom_site_refinement_flags_posn
_atom_site_refinement_flags_adp
_atom_site_refinement_flags_occupancy
_atom_site_disorder_assembly
_atom_site_disorder_group
W1 W 0.10012(6) 0.18644(4) 0.80242(3) 0.01449(16) Uani 1 1 d . . . . .
W2 W 0.38965(6) 0.13508(4) 0.84697(4) 0.01694(17) Uani 1 1 d . . . . .
W3 W 0.16272(6) 0.18165(4) 0.95778(3) 0.01518(16) Uani 1 1 d . . . . .
W4 W 0.04761(6) 0.37452(4) 0.92227(3) 0.01458(16) Uani 1 1 d . . . . .
W5 W -0.01869(6) 0.37648(4) 0.77293(3) 0.01347(16) Uani 1 1 d . . . . .
W6 W 0.18458(6) 0.33682(4) 0.67052(3) 0.01421(16) Uani 1 1 d . . . . .
W7 W 0.46998(6) 0.28728(4) 0.71260(3) 0.01444(16) Uani 1 1 d . . . . .
W8 W 0.53728(6) 0.26598(4) 0.85578(3) 0.01412(16) Uani 1 1 d . . . . .
W9 W 0.30710(6) 0.31425(5) 0.96657(3) 0.01446(16) Uani 1 1 d . . . . .
W10 W 0.43476(6) 0.47442(4) 0.83359(3) 0.01291(15) Uani 1 1 d . . . . .
W11 W 0.43293(6) 0.64512(5) 0.87906(3) 0.01580(16) Uani 1 1 d . . . . .
W12 W 0.66732(6) 0.59463(5) 0.77157(3) 0.01586(16) Uani 1 1 d . . . . .
W13 W 0.61372(10) 0.64284(9) 0.62027(6) 0.0128(3) Uani 0.95 1 d . . P A 1
W14 W 0.35827(6) 0.76050(4) 0.55638(3) 0.01602(16) Uani 1 1 d . . . . .
W15 W 0.15160(6) 0.80678(5) 0.65366(4) 0.01870(17) Uani 1 1 d . . . . .
W16 W 0.19153(6) 0.73953(5) 0.82029(4) 0.01773(17) Uani 1 1 d . . . . .
W17 W 0.41982(7) 0.83614(5) 0.78282(4) 0.02229(18) Uani 1 1 d . . . . .
W18 W 0.64598(6) 0.78615(5) 0.67378(4) 0.02000(18) Uani 1 1 d . . . . .
W19 W 0.38228(7) 0.90290(5) 0.61097(4) 0.02184(18) Uani 1 1 d . . . . .
Sm1 Sm 0.36463(8) 0.52033(6) 0.62394(5) 0.0181(2) Uani 1 1 d . . . . .
As1 As 0.25667(14) 0.34821(10) 0.80806(8) 0.0105(3) Uani 1 1 d . . . . .
As2 As 0.38811(15) 0.68120(11) 0.71850(8) 0.0129(4) Uani 1 1 d . . . . .
K1 K 0.7072(5) 0.7358(4) 0.8453(2) 0.0541(18) Uani 1 1 d . . . . .
K2 K 0.1717(4) 0.5366(3) 0.9351(2) 0.0225(9) Uani 1 1 d . . . . .
K3 K -0.3453(3) 0.4305(3) 0.7104(2) 0.0230(9) Uani 1 1 d . . . . .
K4 K 0.9860(4) 0.6048(3) 0.7872(2) 0.0259(10) Uani 1 1 d . . . . .
K5 K -0.1746(4) 0.2545(3) 1.0192(2) 0.0275(10) Uani 1 1 d . . . . .
K6 K 0.4087(4) 0.2823(3) 0.5566(2) 0.0299(10) Uani 1 1 d . . . . .
K7 K 0.0820(4) 0.6795(3) 0.5708(3) 0.0422(13) Uani 1 1 d . . . . .
K8 K -0.2381(9) 0.0275(7) 1.1507(6) 0.047(3) Uani 0.5 1 d . . P . .
K9 K 0.5482(17) -0.0932(9) 0.9746(8) 0.088(5) Uani 0.5 1 d . . P . .
Na1 Na -0.1055(11) 0.8306(6) 0.4598(5) 0.063(3) Uani 1 1 d . . . . .
K10 K 0.3150(13) 0.8889(8) 0.3609(6) 0.065(4) Uani 0.5 1 d . . P . .
O1 O 0.0483(11) 0.1009(8) 0.8147(6) 0.024(3) Uani 1 1 d . . . . .
O2 O 0.4300(11) 0.0337(7) 0.8724(6) 0.021(3) Uani 1 1 d . . . . .
O3 O 0.1327(12) 0.0946(8) 1.0195(6) 0.024(3) Uani 1 1 d . . . . .
O4 O -0.0700(11) 0.3988(8) 0.9675(6) 0.022(3) Uani 1 1 d . . . . .
O5 O 0.0347(10) 0.4667(8) 0.7502(6) 0.017(3) Uani 1 1 d . . . . .
O6 O 0.1835(11) 0.3383(8) 0.5944(6) 0.023(3) Uani 1 1 d . . . . .
O7 O 0.5598(10) 0.2733(8) 0.6510(6) 0.020(3) Uani 1 1 d . . . . .
O8 O 0.6671(12) 0.2474(8) 0.8834(6) 0.028(3) Uani 1 1 d . . . . .
O9 O 0.3639(12) 0.3175(8) 1.0298(6) 0.025(3) Uani 1 1 d . . . . .
O10 O 0.3592(11) 0.5020(8) 0.7696(6) 0.022(3) Uani 1 1 d . . . . .
O11 O 0.4660(11) 0.5955(8) 0.9560(6) 0.021(3) Uani 1 1 d . . . . .
O12 O 0.7755(11) 0.5389(8) 0.8139(6) 0.022(3) Uani 1 1 d . . . . .
O13 O 0.7046(10) 0.6250(8) 0.5608(6) 0.018(3) Uani 1 1 d . U . . .
O14 O 0.3661(11) 0.7784(8) 0.4763(6) 0.024(3) Uani 1 1 d . . . . .
O15 O 0.0201(12) 0.8583(9) 0.6385(7) 0.032(4) Uani 1 1 d . . . . .
O16 O 0.0729(11) 0.7626(8) 0.8660(7) 0.025(3) Uani 1 1 d . . . . .
O17 O 0.4538(14) 0.9108(8) 0.8015(7) 0.033(4) Uani 1 1 d . . . . .
O18 O 0.7477(12) 0.8467(9) 0.6564(7) 0.029(3) Uani 1 1 d . U . . .
O19 O 0.4032(12) 1.0002(8) 0.5734(7) 0.029(3) Uani 1 1 d . . . . .
O20 O 0.3412(10) 0.7695(7) 0.6545(6) 0.017(3) Uani 1 1 d . . . . .
O21 O 0.3739(10) 0.2735(7) 0.8096(5) 0.014(3) Uani 1 1 d . . . . .
O22 O 0.2296(12) 0.9093(8) 0.6227(6) 0.028(3) Uani 1 1 d . . . . .
O23 O 0.3698(10) 0.7228(7) 0.7784(5) 0.012(2) Uani 1 1 d . U . . .
O24 O 0.5139(10) 0.1610(8) 0.8787(6) 0.021(3) Uani 1 1 d . . . . .
O25 O 0.2789(10) 0.6762(8) 0.8942(6) 0.021(3) Uani 1 1 d . . . . .
O26 O 0.1618(10) 0.3096(8) 0.7784(6) 0.018(3) Uani 1 1 d . . . . .
O27 O 0.0291(10) 0.3692(7) 0.6892(5) 0.013(3) Uani 1 1 d . . . . .
O28 O 0.4670(11) 0.7457(8) 0.8629(6) 0.021(3) Uani 1 1 d . U . . .
O29 O -0.0162(10) 0.3510(8) 0.8616(6) 0.018(3) Uani 1 1 d . U . . .
O30 O 0.4712(12) 0.1688(8) 0.7663(6) 0.025(3) Uani 1 1 d . . . . .
O31 O 0.1374(10) 0.2233(8) 0.7157(6) 0.018(3) Uani 1 1 d . . . . .
O32 O 0.2568(10) 0.1448(8) 0.8135(6) 0.018(3) Uani 1 1 d . . . . .
O33 O 0.3922(11) 0.5617(8) 0.8592(6) 0.019(3) Uani 1 1 d . . . . .
O34 O 0.5839(10) 0.2745(7) 0.7709(6) 0.018(3) Uani 1 1 d . U . . .
O35 O -0.1586(10) 0.4016(9) 0.7654(7) 0.026(3) Uani 1 1 d . . . . .
O36 O 0.5358(10) 0.6846(8) 0.7002(6) 0.017(3) Uani 1 1 d . . . . .
O37 O 0.0863(11) 0.4648(8) 0.8701(6) 0.024(3) Uani 1 1 d . . . . .
O38 O 0.3812(11) 0.8891(9) 0.7011(7) 0.027(3) Uani 1 1 d . . . . .
O39 O 0.1301(11) 0.7083(9) 0.6818(6) 0.024(3) Uani 1 1 d . . . . .
O40 O 0.0512(10) 0.2530(7) 0.9746(6) 0.017(3) Uani 1 1 d . . . . .
O41 O 0.5377(11) 0.8561(8) 0.6250(6) 0.021(3) Uani 1 1 d . . . . .
O42 O 0.5218(9) 0.5716(7) 0.6443(6) 0.013(3) Uani 1 1 d . . . . .
O43 O 0.5614(11) 0.8016(8) 0.7467(6) 0.025(3) Uani 1 1 d . U . . .
O44 O 0.2080(10) 0.3046(7) 0.8910(5) 0.014(3) Uani 1 1 d . . . . .
O45 O 0.1600(10) 0.3612(8) 0.9795(6) 0.020(3) Uani 1 1 d . . . . .
O46 O 0.5724(10) 0.6263(8) 0.8334(6) 0.017(3) Uani 1 1 d . U . . .
O47 O 0.5134(11) 0.7269(8) 0.5706(5) 0.019(3) Uani 1 1 d . . . . .
O48 O 0.2578(11) 0.2146(9) 1.0032(6) 0.023(3) Uani 1 1 d . . . . .
O49 O 0.6965(11) 0.7331(8) 0.6167(6) 0.020(3) Uani 1 1 d . . . . .
O50 O 0.1009(9) 0.1769(7) 0.8910(6) 0.015(3) Uani 1 1 d . U . . .
O51 O 0.3263(10) 0.6622(8) 0.5935(6) 0.020(3) Uani 1 1 d . U . . .
O52 O 0.3031(11) 0.1473(8) 0.9196(6) 0.023(3) Uani 1 1 d . . . . .
O53 O 0.2324(11) 0.4275(8) 0.6577(6) 0.019(3) Uani 1 1 d . . . . .
O54 O 0.1624(11) 0.8079(7) 0.7364(6) 0.017(3) Uani 1 1 d . . . . .
O55 O 0.2772(11) 0.8293(8) 0.8196(6) 0.019(3) Uani 1 1 d . . . . .
O56 O 0.2072(11) 0.8080(7) 0.5687(6) 0.019(3) Uani 1 1 d . . . . .
O57 O 0.7056(9) 0.5841(7) 0.6916(6) 0.014(3) Uani 1 1 d . U . . .
O58 O 0.3965(11) 0.8711(8) 0.5439(6) 0.024(3) Uani 1 1 d . . . . .
O59 O 0.7226(10) 0.6921(8) 0.7387(6) 0.021(3) Uani 1 1 d . . . . .
O60 O 0.3331(11) 0.2815(8) 0.6882(6) 0.020(3) Uani 1 1 d . . . . .
O61 O -0.0281(10) 0.2567(7) 0.7987(5) 0.012(2) Uani 1 1 d . . . . .
O62 O 0.4347(10) 0.2712(7) 0.9266(5) 0.015(3) Uani 1 1 d . . . . .
O63 O 0.4522(10) 0.3924(7) 0.6909(5) 0.015(3) Uani 1 1 d . . . . .
O64 O 0.5677(11) 0.5204(8) 0.7895(6) 0.023(3) Uani 1 1 d . . . . .
O65 O 0.3379(9) 0.4136(7) 0.9000(6) 0.016(3) Uani 1 1 d . U . . .
O66 O 0.5100(9) 0.3785(7) 0.8255(5) 0.013(3) Uani 1 1 d . U . . .
O67 O 0.1668(10) 0.6535(7) 0.8141(6) 0.018(3) Uani 1 1 d . . . . .
O68 O 0.4798(11) 0.5802(8) 0.5244(6) 0.023(3) Uani 1 1 d . . . . .
O69 O 0.5785(12) 0.5632(7) 0.4388(6) 0.025(3) Uani 1 1 d . . . . .
C1 C 0.5160(15) 0.5430(11) 0.4895(8) 0.018(4) Uani 1 1 d . . . . .
O1W O 0.5441(11) 0.4373(8) 0.9163(6) 0.024(3) Uani 1 1 d . . . . .
O2W O 0.1927(11) 0.5619(8) 0.6787(6) 0.021(3) Uani 1 1 d . . . . .
O3W O 0.2341(12) 0.5681(9) 0.5401(7) 0.028(3) Uani 1 1 d . . . . .
O4W O -0.1356(13) 0.1725(9) 0.9376(7) 0.035(4) Uiso 1 1 d . . . . .
O5W O -0.2518(12) 0.3668(9) 0.9063(7) 0.029(3) Uiso 1 1 d . . . . .
O6W O -0.3940(15) 0.2160(11) 1.0284(8) 0.050(5) Uiso 1 1 d . . . . .
O7W O -0.0883(16) 0.7939(12) 0.5701(9) 0.056(5) Uiso 1 1 d . . . . .
O8W O 0.930(2) 0.6340(17) 0.9019(13) 0.098(8) Uiso 1 1 d . . . . .
O9W O 0.2788(14) 0.4691(10) 1.0438(7) 0.039(4) Uiso 1 1 d . . . . .
O10W O 0.3119(16) 0.1622(11) 0.5193(9) 0.053(5) Uiso 1 1 d . . . . .
O11W O 0.8973(15) 0.7650(11) 0.7652(8) 0.048(4) Uiso 1 1 d . . . . .
O12W O -0.0675(19) 0.6008(13) 0.6620(10) 0.072(6) Uiso 1 1 d . . . . .
O13W O 0.592(3) 1.0411(18) 0.5868(14) 0.101(9) Uiso 1 1 d . . . . .
O14W O -0.064(3) 0.1038(18) 1.1002(14) 0.034(7) Uiso 0.5 1 d . . P B 1
O15W O 0.827(2) 1.0407(15) 0.8551(12) 0.084(7) Uiso 1 1 d . . . . .
O16W O -0.197(3) 0.031(2) 1.0282(15) 0.042(8) Uiso 0.5 1 d . . P B 1
O17W O 0.8029(18) 0.2044(13) 0.7644(10) 0.067(6) Uiso 1 1 d . . . . .
O18W O 0.352(2) 0.9948(15) 0.4339(12) 0.083(7) Uiso 1 1 d . . . . .
O19W O 0.145(2) 0.9821(14) 0.7274(11) 0.074(6) Uiso 1 1 d . . . . .
O20W O -0.0912(17) 0.6876(12) 0.4978(9) 0.058(5) Uiso 1 1 d . . . . .
O21W O 0.247(3) 0.691(2) 0.4268(16) 0.043(8) Uiso 0.5 1 d . . P C 1
O22W O 0.306(3) 0.6066(19) 0.4122(15) 0.040(8) Uiso 0.5 1 d . . P D 2
O23W O 0.649(3) 0.036(2) 0.9537(16) 0.126(11) Uiso 1 1 d . . . . .
O24W O -0.145(3) 0.803(2) 0.8783(19) 0.060(10) Uiso 0.5 1 d . . P . .
O25W O 0.617(4) 0.904(3) 0.860(2) 0.084(14) Uiso 0.5 1 d . . P E 1
O26W O -0.1321(19) 0.9837(13) 0.6543(10) 0.071(6) Uiso 1 1 d . . . . .
O27W O 0.802(2) 0.9799(15) 0.7867(11) 0.081(7) Uiso 1 1 d . . . . .
O28W O -0.081(2) 0.9610(17) 0.4394(13) 0.101(9) Uiso 1 1 d . . . . .
O29W O 0.020(3) 0.0178(19) 1.1068(14) 0.035(7) Uiso 0.5 1 d . . P B 2
O30W O -0.312(3) -0.050(2) 1.2581(17) 0.139(12) Uiso 1 1 d . . . . .
O31W O -0.109(3) 0.858(2) 0.3562(17) 0.137(12) Uiso 1 1 d . . . . .
O32W O 0.429(3) 1.123(2) 0.6451(16) 0.125(11) Uiso 1 1 d . . . . .
O33W O -0.321(3) 0.071(2) 1.0387(18) 0.053(10) Uiso 0.5 1 d . . P B 2
O34W O -0.037(3) 0.014(2) 1.0153(17) 0.052(9) Uiso 0.5 1 d . . P . .
O35W O 0.727(3) 0.865(2) 0.8664(17) 0.052(9) Uiso 0.5 1 d . . P E 2
O36W O 0.622(4) 1.031(3) 0.764(2) 0.065(11) Uiso 0.5 1 d . . P . .
O37W O 0.089(5) 0.794(4) 0.446(3) 0.105(18) Uiso 0.5 1 d . . P . .
O38W O 0.172(3) 0.611(2) 0.3657(18) 0.058(10) Uiso 0.5 1 d . . P . .
O40W O 0.967(5) 0.928(3) 0.807(3) 0.098(17) Uiso 0.5 1 d . . P . .
O41W O 0.157(5) 0.969(3) 0.475(2) 0.090(15) Uiso 0.5 1 d . . P . .
O39W O 0.863(4) 0.113(3) 0.701(2) 0.068(12) Uiso 0.5 1 d . . P . .
W13B W 0.607(3) 0.6653(15) 0.6168(14) 0.013(8) Uiso 0.05 1 d . . P A 2

loop_
_atom_site_aniso_label
_atom_site_aniso_U_11
_atom_site_aniso_U_22
_atom_site_aniso_U_33
_atom_site_aniso_U_23
_atom_site_aniso_U_13
_atom_site_aniso_U_12
W1 0.0136(3) 0.0155(4) 0.0174(4) -0.0092(3) -0.0001(3) -0.0034(3)
W2 0.0148(4) 0.0131(4) 0.0224(4) -0.0072(3) -0.0013(3) 0.0005(3)
W3 0.0150(4) 0.0170(4) 0.0137(4) -0.0047(3) 0.0004(3) -0.0062(3)
W4 0.0112(3) 0.0201(4) 0.0167(4) -0.0117(3) 0.0027(3) -0.0046(3)
W5 0.0096(3) 0.0161(4) 0.0172(4) -0.0091(3) -0.0008(3) -0.0014(3)
W6 0.0144(4) 0.0184(4) 0.0128(3) -0.0089(3) -0.0006(3) -0.0032(3)
W7 0.0121(3) 0.0186(4) 0.0142(4) -0.0091(3) 0.0016(3) -0.0015(3)
W8 0.0110(3) 0.0169(4) 0.0144(4) -0.0060(3) -0.0015(3) -0.0009(3)
W9 0.0126(3) 0.0213(4) 0.0119(3) -0.0077(3) 0.0007(3) -0.0063(3)
W10 0.0116(3) 0.0152(4) 0.0135(3) -0.0064(3) -0.0012(3) -0.0032(3)
W11 0.0161(4) 0.0221(4) 0.0137(4) -0.0104(3) 0.0034(3) -0.0092(3)
W12 0.0118(3) 0.0254(4) 0.0125(4) -0.0080(3) 0.0012(3) -0.0076(3)
W13 0.0124(5) 0.0157(7) 0.0115(5) -0.0069(5) 0.0021(3) -0.0034(5)
W14 0.0165(4) 0.0170(4) 0.0134(4) -0.0056(3) 0.0008(3) -0.0014(3)
W15 0.0172(4) 0.0167(4) 0.0216(4) -0.0087(3) 0.0025(3) -0.0005(3)
W16 0.0179(4) 0.0183(4) 0.0197(4) -0.0118(3) 0.0059(3) -0.0048(3)
W17 0.0289(4) 0.0203(4) 0.0234(4) -0.0149(3) 0.0091(3) -0.0120(3)
W18 0.0196(4) 0.0258(4) 0.0186(4) -0.0114(3) 0.0063(3) -0.0128(3)
W19 0.0269(4) 0.0151(4) 0.0218(4) -0.0066(3) 0.0049(3) -0.0053(3)
Sm1 0.0160(5) 0.0198(5) 0.0195(5) -0.0086(4) -0.0003(4) -0.0027(4)
As1 0.0093(8) 0.0129(9) 0.0117(8) -0.0073(7) 0.0014(6) -0.0028(7)
As2 0.0133(9) 0.0155(9) 0.0116(9) -0.0071(7) 0.0023(7) -0.0041(7)
K1 0.035(3) 0.118(6) 0.029(3) -0.040(3) 0.015(2) -0.046(3)
K2 0.025(2) 0.022(2) 0.025(2) -0.0109(18) -0.0012(18) -0.0069(18)
K3 0.018(2) 0.025(2) 0.027(2) -0.0088(19) -0.0064(17) -0.0018(18)
K4 0.026(2) 0.031(3) 0.025(2) -0.014(2) 0.0048(18) -0.011(2)
K5 0.023(2) 0.039(3) 0.027(2) -0.019(2) 0.0056(18) -0.008(2)
K6 0.030(2) 0.042(3) 0.019(2) -0.015(2) 0.0034(18) -0.002(2)
K7 0.031(3) 0.047(3) 0.052(3) -0.024(3) -0.002(2) -0.003(2)
K8 0.043(6) 0.042(6) 0.070(8) -0.044(6) 0.025(6) -0.018(5)
K9 0.114(14) 0.058(10) 0.081(11) -0.011(8) -0.050(10) 0.013(9)
Na1 0.091(9) 0.038(6) 0.049(6) -0.012(5) 0.001(6) 0.002(6)
K10 0.094(11) 0.056(8) 0.032(6) 0.003(6) -0.034(7) 0.003(7)
O1 0.025(7) 0.027(8) 0.026(7) -0.013(6) -0.003(6) -0.014(6)
O2 0.026(7) 0.007(6) 0.028(7) -0.004(6) -0.001(6) -0.004(5)
O3 0.042(9) 0.020(7) 0.007(6) 0.000(5) 0.001(6) -0.013(6)
O4 0.027(7) 0.031(8) 0.017(7) -0.019(6) -0.002(6) -0.002(6)
O5 0.010(6) 0.025(7) 0.024(7) -0.017(6) 0.000(5) 0.000(5)
O6 0.022(7) 0.038(9) 0.010(6) -0.010(6) -0.003(5) 0.000(6)
O7 0.010(6) 0.022(7) 0.033(8) -0.020(6) 0.012(5) -0.009(5)
O8 0.033(8) 0.020(8) 0.027(8) 0.005(6) -0.017(6) -0.016(6)
O9 0.030(8) 0.037(9) 0.014(7) -0.011(6) -0.004(6) -0.017(7)
O10 0.022(7) 0.020(7) 0.019(7) -0.001(6) -0.009(6) 0.001(6)
O11 0.020(7) 0.034(8) 0.016(7) -0.014(6) 0.008(5) -0.015(6)
O12 0.023(7) 0.034(8) 0.010(6) -0.009(6) 0.001(5) -0.009(6)
O13 0.013(5) 0.027(6) 0.015(5) -0.013(5) 0.005(4) -0.002(5)
O14 0.014(7) 0.033(8) 0.023(7) -0.009(6) -0.002(5) -0.001(6)
O15 0.026(8) 0.038(9) 0.030(8) -0.014(7) -0.003(6) 0.007(7)
O16 0.013(7) 0.029(8) 0.035(8) -0.019(7) 0.005(6) 0.003(6)
O17 0.050(10) 0.023(8) 0.030(8) -0.016(7) 0.010(7) -0.010(7)
O18 0.028(6) 0.028(7) 0.028(6) -0.003(5) 0.005(5) -0.018(5)
O19 0.036(9) 0.022(8) 0.032(8) -0.014(6) 0.010(6) -0.015(7)
O20 0.022(7) 0.011(6) 0.016(6) -0.004(5) -0.001(5) -0.001(5)
O21 0.012(6) 0.017(7) 0.016(6) -0.010(5) 0.002(5) -0.004(5)
O22 0.038(9) 0.025(8) 0.016(7) -0.007(6) 0.007(6) 0.000(7)
O23 0.016(5) 0.012(5) 0.013(5) -0.008(4) 0.004(4) -0.009(4)
O24 0.016(7) 0.025(8) 0.022(7) -0.009(6) 0.000(5) -0.005(6)
O25 0.012(6) 0.038(9) 0.020(7) -0.016(6) 0.004(5) -0.014(6)
O26 0.014(6) 0.022(7) 0.017(7) -0.009(6) 0.003(5) -0.005(5)
O27 0.012(6) 0.013(6) 0.013(6) -0.001(5) -0.009(5) 0.000(5)
O28 0.025(6) 0.033(7) 0.013(5) -0.014(5) 0.004(5) -0.018(5)
O29 0.009(5) 0.026(6) 0.024(6) -0.013(5) 0.002(4) -0.008(5)
O30 0.033(8) 0.018(7) 0.025(7) -0.009(6) 0.004(6) -0.010(6)
O31 0.011(6) 0.033(8) 0.013(6) -0.011(6) -0.005(5) 0.000(6)
O32 0.014(6) 0.025(7) 0.015(6) -0.006(6) -0.003(5) -0.004(6)
O33 0.024(7) 0.021(7) 0.015(6) -0.013(6) 0.005(5) -0.003(6)
O34 0.017(6) 0.020(6) 0.024(6) -0.017(5) 0.001(5) 0.003(5)
O35 0.008(6) 0.041(9) 0.037(8) -0.020(7) -0.006(6) -0.002(6)
O36 0.010(6) 0.027(8) 0.016(6) -0.012(6) 0.005(5) -0.009(5)
O37 0.022(7) 0.029(8) 0.029(8) -0.019(6) 0.010(6) -0.016(6)
O38 0.023(7) 0.032(8) 0.032(8) -0.018(7) 0.013(6) -0.017(6)
O39 0.025(7) 0.043(9) 0.014(7) -0.020(6) 0.005(6) -0.009(7)
O40 0.022(7) 0.014(7) 0.018(6) -0.009(5) 0.003(5) -0.011(5)
O41 0.021(7) 0.022(7) 0.024(7) -0.012(6) 0.001(6) -0.008(6)
O42 0.010(6) 0.011(6) 0.019(6) -0.004(5) -0.007(5) -0.003(5)
O43 0.027(6) 0.021(6) 0.031(6) -0.013(5) 0.008(5) -0.018(5)
O44 0.018(6) 0.011(6) 0.010(6) -0.004(5) -0.001(5) 0.001(5)
O45 0.012(6) 0.034(8) 0.021(7) -0.017(6) -0.004(5) -0.004(6)
O46 0.014(5) 0.023(6) 0.018(6) -0.008(5) -0.002(4) -0.012(5)
O47 0.020(7) 0.026(8) 0.010(6) -0.007(5) -0.002(5) -0.002(6)
O48 0.019(7) 0.041(9) 0.016(7) -0.016(6) 0.005(5) -0.012(6)
O49 0.029(7) 0.021(7) 0.010(6) -0.007(5) 0.008(5) -0.010(6)
O50 0.007(5) 0.019(6) 0.018(6) -0.005(5) 0.004(4) -0.006(4)
O51 0.012(5) 0.036(7) 0.014(5) -0.009(5) -0.003(4) -0.011(5)
O52 0.018(7) 0.023(8) 0.022(7) -0.005(6) 0.006(5) -0.004(6)
O53 0.023(7) 0.028(8) 0.009(6) -0.010(6) 0.001(5) -0.004(6)
O54 0.023(7) 0.012(7) 0.016(6) -0.006(5) 0.009(5) -0.005(5)
O55 0.021(7) 0.025(8) 0.019(7) -0.015(6) 0.001(5) -0.006(6)
O56 0.029(7) 0.016(7) 0.017(7) -0.011(6) 0.002(6) -0.003(6)
O57 0.007(5) 0.015(6) 0.019(6) -0.003(5) -0.006(4) -0.002(4)
O58 0.027(8) 0.021(8) 0.026(7) -0.011(6) -0.003(6) -0.004(6)
O59 0.011(6) 0.038(9) 0.027(7) -0.024(7) 0.007(5) -0.014(6)
O60 0.021(7) 0.025(8) 0.016(7) -0.008(6) -0.005(5) -0.008(6)
O61 0.012(6) 0.007(6) 0.019(6) -0.006(5) -0.002(5) -0.004(5)
O62 0.020(7) 0.014(7) 0.011(6) 0.001(5) -0.003(5) -0.011(5)
O63 0.016(6) 0.019(7) 0.013(6) -0.008(5) 0.002(5) -0.004(5)
O64 0.022(7) 0.026(8) 0.018(7) -0.006(6) -0.006(6) 0.001(6)
O65 0.004(5) 0.023(6) 0.020(6) -0.009(5) 0.003(4) -0.005(5)
O66 0.009(5) 0.012(5) 0.016(5) -0.007(4) 0.005(4) 0.003(4)
O67 0.014(6) 0.020(7) 0.026(7) -0.017(6) -0.003(5) 0.006(5)
O68 0.021(7) 0.032(8) 0.024(7) -0.019(6) 0.000(6) -0.007(6)
O69 0.036(8) 0.010(7) 0.028(8) -0.009(6) 0.011(6) -0.003(6)
C1 0.017(9) 0.017(10) 0.014(9) 0.002(8) 0.003(7) -0.006(8)
O1W 0.028(8) 0.028(8) 0.017(7) -0.006(6) -0.012(6) 0.001(6)
O2W 0.023(7) 0.020(7) 0.019(7) -0.010(6) 0.007(5) -0.003(6)
O3W 0.027(8) 0.033(9) 0.029(8) -0.018(7) -0.004(6) -0.001(7)

loop_
_atom_type_symbol
_atom_type_description
_atom_type_scat_dispersion_real
_atom_type_scat_dispersion_imag
_atom_type_scat_source
As As 0.0499 2.0058 'International Tables Vol C Tables 4.2.6.8 and 6.1.1.4'
C C 0.0033 0.0016 'International Tables Vol C Tables 4.2.6.8 and 6.1.1.4'
K K 0.2009 0.2494 'International Tables Vol C Tables 4.2.6.8 and 6.1.1.4'
Na Na 0.0362 0.0249 'International Tables Vol C Tables 4.2.6.8 and 6.1.1.4'
O O 0.0106 0.0060 'International Tables Vol C Tables 4.2.6.8 and 6.1.1.4'
Sm Sm -0.1638 3.4418 'International Tables Vol C Tables 4.2.6.8 and 6.1.1.4'
W W -0.8490 6.8722 'International Tables Vol C Tables 4.2.6.8 and 6.1.1.4'

loop_
_geom_angle_atom_site_label_1
_geom_angle_atom_site_label_2
_geom_angle_atom_site_label_3
_geom_angle
_geom_angle_site_symmetry_1
_geom_angle_site_symmetry_3
_geom_angle_publ_flag
O1 W1 K8 48.5(5) . 2_557 ?
O1 W1 O26 175.1(5) . . ?
O1 W1 O31 101.4(6) . . ?
O1 W1 O32 99.5(6) . . ?
O1 W1 O50 100.2(6) . . ?
O1 W1 O61 102.0(6) . . ?
O26 W1 K8 135.3(3) . 2_557 ?
O31 W1 K8 100.5(4) . 2_557 ?
O31 W1 O26 75.4(5) . . ?
O31 W1 O32 88.3(5) . . ?
O31 W1 O50 157.3(5) . . ?
O31 W1 O61 95.0(5) . . ?
O32 W1 K8 51.2(4) . 2_557 ?
O32 W1 O26 84.1(5) . . ?
O32 W1 O50 81.3(5) . . ?
O50 W1 K8 88.6(4) . 2_557 ?
O50 W1 O26 83.5(5) . . ?
O61 W1 K8 148.8(4) . 2_557 ?
O61 W1 O26 74.9(5) . . ?
O61 W1 O32 157.1(5) . . ?
O61 W1 O50 87.3(5) . . ?
K8 W2 K9 109.0(3) 2_557 2_657 ?
O2 W2 K8 50.1(5) . 2_557 ?
O2 W2 K9 80.6(5) . 2_657 ?
O2 W2 O21 168.4(5) . . ?
O2 W2 O24 96.7(6) . . ?
O2 W2 O30 100.5(6) . . ?
O2 W2 O32 101.6(6) . . ?
O2 W2 O52 102.9(6) . . ?
O21 W2 K8 140.3(3) . 2_557 ?
O21 W2 K9 97.2(4) . 2_657 ?
O24 W2 K8 145.9(4) . 2_557 ?
O24 W2 K9 49.4(5) . 2_657 ?
O24 W2 O21 73.6(5) . . ?
O30 W2 K8 105.0(4) . 2_557 ?
O30 W2 K9 135.1(5) . 2_657 ?
O30 W2 O21 73.0(5) . . ?
O30 W2 O24 86.4(6) . . ?
O30 W2 O52 156.0(6) . . ?
O32 W2 K8 51.8(5) . 2_557 ?
O32 W2 K9 130.7(5) . 2_657 ?
O32 W2 O21 88.5(5) . . ?
O32 W2 O24 161.4(6) . . ?
O32 W2 O30 93.4(6) . . ?
O32 W2 O52 87.6(6) . . ?
O52 W2 K8 94.4(4) . 2_557 ?
O52 W2 K9 45.2(5) . 2_657 ?
O52 W2 O21 83.0(5) . . ?
O52 W2 O24 85.1(5) . . ?
O3 W3 K9 77.7(6) . 2_657 ?
O3 W3 O40 101.1(6) . . ?
O3 W3 O44 169.1(5) . . ?
O3 W3 O48 97.1(6) . . ?
O3 W3 O50 102.6(6) . . ?
O3 W3 O52 101.5(6) . . ?
O40 W3 K9 131.6(5) . 2_657 ?
O40 W3 O44 74.2(5) . . ?
O40 W3 O48 86.8(5) . . ?
O40 W3 O50 95.7(5) . . ?
O40 W3 O52 156.3(5) . . ?
O44 W3 K9 97.9(4) . 2_657 ?
O48 W3 K9 46.5(5) . 2_657 ?
O48 W3 O44 73.1(5) . . ?
O50 W3 K9 132.2(5) . 2_657 ?
O50 W3 O44 87.8(5) . . ?
O50 W3 O48 159.3(5) . . ?
O50 W3 O52 86.0(5) . . ?
O52 W3 K9 48.5(5) . 2_657 ?
O52 W3 O44 82.3(5) . . ?
O52 W3 O48 83.7(6) . . ?
O4 W4 O29 102.0(5) . . ?
O4 W4 O40 93.4(6) . . ?
O4 W4 O44 161.4(5) . . ?
O4 W4 O45 98.5(5) . . ?
O29 W4 O40 83.7(5) . . ?
O29 W4 O44 83.2(5) . . ?
O29 W4 O45 155.0(5) . . ?
O37 W4 O4 104.5(6) . . ?
O37 W4 O29 96.1(6) . . ?
O37 W4 O40 161.7(6) . . ?
O37 W4 O44 92.6(5) . . ?
O37 W4 O45 92.4(6) . . ?
O40 W4 O44 69.2(4) . . ?
O45 W4 O40 80.9(5) . . ?
O45 W4 O44 73.0(5) . . ?
O5 W5 O26 90.2(5) . . ?
O5 W5 O27 92.3(5) . . ?
O5 W5 O29 94.4(5) . . ?
O5 W5 O61 161.7(5) . . ?
O27 W5 O26 73.4(4) . . ?
O27 W5 O61 81.9(5) . . ?
O29 W5 O26 84.7(5) . . ?
O29 W5 O27 157.1(5) . . ?
O29 W5 O61 84.9(5) . . ?
O35 W5 O5 105.2(6) . . ?
O35 W5 O26 163.0(6) . . ?
O35 W5 O27 98.4(6) . . ?
O35 W5 O29 100.9(6) . . ?
O35 W5 O61 92.8(6) . . ?
O61 W5 O26 71.6(4) . . ?
O6 W6 O26 166.2(6) . . ?
O6 W6 O27 100.4(5) . . ?
O6 W6 O31 94.3(6) . . ?
O6 W6 O53 103.9(6) . . ?
O6 W6 O60 99.3(6) . . ?
O27 W6 O26 74.7(4) . . ?
O27 W6 O31 83.2(5) . . ?
O27 W6 O60 156.9(5) . . ?
O31 W6 O26 72.4(4) . . ?
O53 W6 O26 89.6(5) . . ?
O53 W6 O27 96.7(5) . . ?
O53 W6 O31 161.4(5) . . ?
O53 W6 O60 90.1(6) . . ?
O60 W6 O26 83.4(5) . . ?
O60 W6 O31 83.4(5) . . ?
O7 W7 K3 87.0(4) . 1_655 ?
O7 W7 O21 164.8(5) . . ?
O7 W7 O30 94.8(6) . . ?
O7 W7 O34 98.0(6) . . ?
O7 W7 O60 100.5(6) . . ?
O7 W7 O63 103.2(6) . . ?
O21 W7 K3 96.9(3) . 1_655 ?
O30 W7 K3 130.0(4) . 1_655 ?
O30 W7 O21 71.4(5) . . ?
O34 W7 K3 49.8(4) . 1_655 ?
O34 W7 O21 73.9(5) . . ?
O34 W7 O30 80.7(5) . . ?
O60 W7 K3 142.8(4) . 1_655 ?
O60 W7 O21 85.4(5) . . ?
O60 W7 O30 86.0(6) . . ?
O60 W7 O34 158.0(5) . . ?
O63 W7 K3 46.5(4) . 1_655 ?
O63 W7 O21 89.9(5) . . ?
O63 W7 O30 161.0(5) . . ?
O63 W7 O34 90.7(5) . . ?
O63 W7 O60 96.5(6) . . ?
K3 W8 K9 170.9(3) 1_655 2_657 ?
O8 W8 K3 86.5(4) . 1_655 ?
O8 W8 K9 85.0(5) . 2_657 ?
O8 W8 O21 169.3(6) . . ?
O8 W8 O24 97.6(6) . . ?
O8 W8 O34 98.6(6) . . ?
O8 W8 O62 104.3(6) . . ?
O8 W8 O66 102.0(6) . . ?
O21 W8 K3 93.7(3) . 1_655 ?
O21 W8 K9 95.2(4) . 2_657 ?
O24 W8 K3 138.2(4) . 1_655 ?
O24 W8 K9 46.7(5) . 2_657 ?
O24 W8 O21 75.2(5) . . ?
O24 W8 O34 91.1(5) . . ?
O24 W8 O62 88.8(5) . . ?
O24 W8 O66 160.3(5) . . ?
O34 W8 K3 47.4(4) . 1_655 ?
O34 W8 K9 137.5(5) . 2_657 ?
O34 W8 O21 74.0(5) . . ?
O34 W8 O62 156.9(5) . . ?
O34 W8 O66 88.2(5) . . ?
O62 W8 K3 130.6(4) . 1_655 ?
O62 W8 K9 49.1(4) . 2_657 ?
O62 W8 O21 83.7(4) . . ?
O66 W8 K3 46.4(3) . 1_655 ?
O66 W8 K9 132.7(4) . 2_657 ?
O66 W8 O21 85.7(5) . . ?
O66 W8 O62 84.3(5) . . ?
K9 W9 K1 79.3(3) 2_657 2_667 ?
O9 W9 K1 31.0(5) . 2_667 ?
O9 W9 K9 83.8(5) . 2_657 ?
O9 W9 O44 171.9(5) . . ?
O9 W9 O45 99.9(6) . . ?
O9 W9 O48 100.8(6) . . ?
O9 W9 O62 100.2(6) . . ?
O9 W9 O65 102.0(6) . . ?
O44 W9 K1 141.1(3) . 2_667 ?
O44 W9 K9 96.4(4) . 2_657 ?
O45 W9 K1 81.0(4) . 2_667 ?
O45 W9 K9 133.0(5) . 2_657 ?
O45 W9 O44 74.1(5) . . ?
O45 W9 O62 159.6(5) . . ?
O45 W9 O65 88.8(5) . . ?
O48 W9 K1 76.3(4) . 2_667 ?
O48 W9 K9 44.5(5) . 2_657 ?
O48 W9 O44 74.1(5) . . ?
O48 W9 O45 89.4(6) . . ?
O48 W9 O62 89.7(5) . . ?
O48 W9 O65 157.1(5) . . ?
O62 W9 K1 118.5(4) . 2_667 ?
O62 W9 K9 52.8(5) . 2_657 ?
O62 W9 O44 86.1(4) . . ?
O62 W9 O65 84.2(5) . . ?
O65 W9 K1 125.8(4) . 2_667 ?
O65 W9 K9 136.7(5) . 2_657 ?
O65 W9 O44 83.5(5) . . ?
O10 W10 K3 78.5(5) . 1_655 ?
O10 W10 O33 101.2(6) . . ?
O10 W10 O64 98.6(6) . . ?
O10 W10 O65 101.4(6) . . ?
O10 W10 O66 95.7(6) . . ?
O10 W10 O1W 177.2(6) . . ?
O33 W10 K3 134.1(4) . 1_655 ?
O33 W10 O64 88.4(6) . . ?
O33 W10 O65 91.2(5) . . ?
O33 W10 O66 162.8(5) . . ?
O33 W10 O1W 80.2(5) . . ?
O64 W10 K3 47.3(4) . 1_655 ?
O64 W10 O1W 79.0(5) . . ?
O65 W10 K3 134.3(4) . 1_655 ?
O65 W10 O64 159.7(5) . . ?
O65 W10 O66 88.5(5) . . ?
O65 W10 O1W 81.0(5) . . ?
O66 W10 K3 46.7(4) . 1_655 ?
O66 W10 O64 86.0(5) . . ?
O66 W10 O1W 82.8(5) . . ?
O1W W10 K3 98.7(4) . 1_655 ?
O11 W11 O23 172.9(5) . . ?
O11 W11 O25 99.9(6) . . ?
O11 W11 O28 101.4(6) . . ?
O11 W11 O33 101.7(6) . . ?
O11 W11 O46 100.5(6) . . ?
O25 W11 O23 73.8(5) . . ?
O25 W11 O33 87.6(5) . . ?
O25 W11 O46 159.2(5) . . ?
O28 W11 O23 75.7(5) . . ?
O28 W11 O25 92.0(6) . . ?
O28 W11 O33 156.6(5) . . ?
O28 W11 O46 88.2(5) . . ?
O33 W11 O23 81.6(5) . . ?
O46 W11 O23 86.0(5) . . ?
O46 W11 O33 84.2(5) . . ?
O12 W12 K3 90.0(4) . 1_655 ?
O12 W12 O36 171.2(5) . . ?
O12 W12 O46 101.7(6) . . ?
O12 W12 O57 103.1(5) . . ?
O12 W12 O59 98.5(6) . . ?
O12 W12 O64 102.2(6) . . ?
O36 W12 K3 91.8(3) . 1_655 ?
O46 W12 K3 130.7(4) . 1_655 ?
O46 W12 O36 83.6(5) . . ?
O57 W12 K3 46.1(4) . 1_655 ?
O57 W12 O36 72.3(4) . . ?
O57 W12 O46 155.0(5) . . ?
O59 W12 K3 135.9(4) . 1_655 ?
O59 W12 O36 74.3(5) . . ?
O59 W12 O46 89.9(5) . . ?
O59 W12 O57 89.9(5) . . ?
O59 W12 O64 159.2(6) . . ?
O64 W12 K3 46.4(4) . 1_655 ?
O64 W12 O36 85.1(5) . . ?
O64 W12 O46 84.3(5) . . ?
O64 W12 O57 87.0(5) . . ?
K3 W13 K6 119.42(11) 1_655 2_666 ?
O13 W13 K3 87.2(4) . 1_655 ?
O13 W13 K6 49.8(4) . 2_666 ?
O13 W13 O36 163.0(5) . . ?
O13 W13 O42 105.4(6) . . ?
O13 W13 O47 100.0(6) . . ?
O13 W13 O49 92.3(5) . . ?
O13 W13 O57 98.2(6) . . ?
O36 W13 K3 99.3(3) . 1_655 ?
O36 W13 K6 135.0(3) . 2_666 ?
O42 W13 K3 49.0(4) . 1_655 ?
O42 W13 K6 97.9(4) . 2_666 ?
O42 W13 O36 90.5(5) . . ?
O42 W13 O47 95.3(5) . . ?
O42 W13 O49 162.1(5) . . ?
O42 W13 O57 94.0(5) . . ?
O47 W13 K3 143.8(4) . 1_655 ?
O47 W13 K6 51.3(4) . 2_666 ?
O47 W13 O36 84.1(5) . . ?
O47 W13 O49 84.0(5) . . ?
O47 W13 O57 156.6(5) . . ?
O49 W13 K3 131.4(4) . 1_655 ?
O49 W13 K6 95.6(3) . 2_666 ?
O49 W13 O36 71.6(4) . . ?
O57 W13 K3 51.6(4) . 1_655 ?
O57 W13 K6 147.8(4) . 2_666 ?
O57 W13 O36 74.3(5) . . ?
O57 W13 O49 80.6(5) . . ?
O14 W14 K6 48.2(4) . 2_666 ?
O14 W14 O20 166.1(6) . . ?
O14 W14 O47 99.9(5) . . ?
O14 W14 O51 103.8(6) . . ?
O14 W14 O56 99.6(6) . . ?
O14 W14 O58 95.1(6) . . ?
O20 W14 K6 136.5(3) . 2_666 ?
O47 W14 K6 52.4(3) . 2_666 ?
O47 W14 O20 84.3(5) . . ?
O47 W14 O56 157.4(5) . . ?
O47 W14 O58 84.0(5) . . ?
O51 W14 K6 95.6(4) . 2_666 ?
O51 W14 O20 89.2(5) . . ?
O51 W14 O47 91.8(6) . . ?
O51 W14 O56 94.6(6) . . ?
O51 W14 O58 161.0(5) . . ?
O56 W14 K6 147.8(4) . 2_666 ?
O56 W14 O20 74.1(5) . . ?
O56 W14 O58 83.0(5) . . ?
O58 W14 K6 96.3(4) . 2_666 ?
O58 W14 O20 72.0(5) . . ?
O15 W15 O20 164.7(6) . . ?
O15 W15 O22 94.0(7) . . ?
O15 W15 O39 104.0(7) . . ?
O15 W15 O54 100.7(6) . . ?
O15 W15 O56 99.6(6) . . ?
O22 W15 O20 71.8(5) . . ?
O39 W15 O20 90.1(5) . . ?
O39 W15 O22 161.9(6) . . ?
O39 W15 O54 94.9(5) . . ?
O39 W15 O56 92.9(5) . . ?
O54 W15 O20 83.6(5) . . ?
O54 W15 O22 82.6(5) . . ?
O54 W15 O56 155.8(5) . . ?
O56 W15 O20 73.5(5) . . ?
O56 W15 O22 82.9(5) . . ?
O16 W16 K5 52.3(5) . 2_567 ?
O16 W16 O23 163.1(5) . . ?
O16 W16 O25 95.1(6) . . ?
O16 W16 O54 102.8(6) . . ?
O16 W16 O55 95.2(6) . . ?
O23 W16 K5 112.3(3) . 2_567 ?
O25 W16 K5 48.3(4) . 2_567 ?
O25 W16 O23 74.4(5) . . ?
O25 W16 O55 81.5(5) . . ?
O54 W16 K5 139.6(4) . 2_567 ?
O54 W16 O23 85.4(5) . . ?
O54 W16 O25 158.7(5) . . ?
O54 W16 O55 85.3(5) . . ?
O55 W16 K5 68.7(3) . 2_567 ?
O55 W16 O23 70.5(4) . . ?
O67 W16 K5 118.2(4) . 2_567 ?
O67 W16 O16 103.2(6) . . ?
O67 W16 O23 90.3(5) . . ?
O67 W16 O25 90.4(6) . . ?
O67 W16 O54 96.7(6) . . ?
O67 W16 O55 160.5(5) . . ?
O17 W17 K8 50.6(6) . 2_567 ?
O17 W17 O23 169.1(6) . . ?
O17 W17 O28 96.6(6) . . ?
O17 W17 O38 102.4(7) . . ?
O17 W17 O43 100.9(6) . . ?
O17 W17 O55 101.1(6) . . ?
O23 W17 K8 125.4(3) . 2_567 ?
O28 W17 K8 101.5(4) . 2_567 ?
O28 W17 O23 73.7(4) . . ?
O38 W17 K8 95.4(5) . 2_567 ?
O38 W17 O23 87.8(5) . . ?
O38 W17 O28 160.0(5) . . ?
O38 W17 O43 87.3(6) . . ?
O43 W17 K8 151.4(4) . 2_567 ?
O43 W17 O23 83.1(5) . . ?
O43 W17 O28 82.9(6) . . ?
O55 W17 K8 51.5(4) . 2_567 ?
O55 W17 O23 73.9(5) . . ?
O55 W17 O28 87.0(6) . . ?
O55 W17 O38 95.3(6) . . ?
O55 W17 O43 156.7(5) . . ?
O18 W18 O36 169.2(6) . . ?
O18 W18 O41 100.0(6) . . ?
O18 W18 O43 102.5(6) . . ?
O18 W18 O49 100.7(6) . . ?
O18 W18 O59 97.1(6) . . ?
O18 W18 W13B 132.2(8) . . ?
O36 W18 W13B 42.4(6) . . ?
O41 W18 O36 89.5(5) . . ?
O41 W18 O43 88.0(6) . . ?
O41 W18 O49 95.4(6) . . ?
O41 W18 O59 162.2(5) . . ?
O41 W18 W13B 87.2(6) . . ?
O43 W18 O36 82.9(5) . . ?
O43 W18 O59 83.7(6) . . ?
O43 W18 W13B 125.1(7) . . ?
O49 W18 O36 73.0(5) . . ?
O49 W18 O43 155.6(5) . . ?
O49 W18 O59 86.1(5) . . ?
O49 W18 W13B 31.6(7) . . ?
O59 W18 O36 74.0(5) . . ?
O59 W18 W13B 84.8(6) . . ?
O19 W19 O20 173.9(6) . . ?
O19 W19 O22 102.4(7) . . ?
O19 W19 O38 101.0(6) . . ?
O19 W19 O41 98.7(6) . . ?
O19 W19 O58 101.5(6) . . ?
O22 W19 O20 74.2(5) . . ?
O22 W19 O38 88.3(6) . . ?
O22 W19 O41 157.6(6) . . ?
O38 W19 O20 84.0(5) . . ?
O41 W19 O20 85.4(5) . . ?
O41 W19 O38 80.3(6) . . ?
O58 W19 O20 74.1(5) . . ?
O58 W19 O22 95.0(6) . . ?
O58 W19 O38 156.0(6) . . ?
O58 W19 O41 88.0(6) . . ?
O42 Sm1 K3 42.3(3) . 1_655 ?
O42 Sm1 O3W 135.1(4) . . ?
O51 Sm1 K3 111.9(3) . 1_655 ?
O51 Sm1 O42 70.0(4) . . ?
O51 Sm1 O63 150.7(4) . . ?
O51 Sm1 O68 72.5(4) . . ?
O51 Sm1 O69 131.9(4) . 2_666 ?
O51 Sm1 O2W 67.0(4) . . ?
O51 Sm1 O3W 73.3(4) . . ?
O53 Sm1 K3 113.1(3) . 1_655 ?
O53 Sm1 O42 150.7(4) . . ?
O53 Sm1 O51 127.4(4) . . ?
O53 Sm1 O63 71.2(4) . . ?
O53 Sm1 O68 134.3(4) . . ?
O53 Sm1 O69 74.4(4) . 2_666 ?
O53 Sm1 O2W 66.7(4) . . ?
O53 Sm1 O3W 73.9(5) . . ?
O63 Sm1 K3 42.5(3) . 1_655 ?
O63 Sm1 O42 84.4(4) . . ?
O63 Sm1 O68 112.4(4) . . ?
O63 Sm1 O69 70.9(4) . 2_666 ?
O63 Sm1 O2W 110.9(4) . . ?
O63 Sm1 O3W 135.9(4) . . ?
O68 Sm1 K3 87.5(3) . 1_655 ?
O68 Sm1 O42 69.7(4) . . ?
O68 Sm1 O3W 75.3(5) . . ?
O69 Sm1 K3 88.9(4) 2_666 1_655 ?
O69 Sm1 O42 113.3(4) 2_666 . ?
O69 Sm1 O68 65.4(4) 2_666 . ?
O69 Sm1 O3W 74.4(5) 2_666 . ?
O2W Sm1 K3 122.3(3) . 1_655 ?
O2W Sm1 O42 109.5(4) . . ?
O2W Sm1 O68 136.3(4) . . ?
O2W Sm1 O69 137.1(5) . 2_666 ?
O2W Sm1 O3W 77.9(4) . . ?
O3W Sm1 K3 159.8(3) . 1_655 ?
O26 As1 O21 97.2(5) . . ?
O26 As1 O44 96.7(6) . . ?
O44 As1 O21 96.1(5) . . ?
O20 As2 O36 98.7(6) . . ?
O23 As2 O20 97.3(5) . . ?
O23 As2 O36 96.9(5) . . ?
O9 K1 W9 19.2(3) 2_667 2_667 ?
O9 K1 O28 69.6(4) 2_667 . ?
O9 K1 O43 123.7(4) 2_667 . ?
O9 K1 O46 87.0(4) 2_667 . ?
O9 K1 O59 139.8(5) 2_667 . ?
O9 K1 O8W 80.2(6) 2_667 . ?
O9 K1 O11W 141.1(5) 2_667 . ?
O9 K1 O24W 84.9(9) 2_667 1_655 ?
O9 K1 O25W 80.9(9) 2_667 . ?
O28 K1 W9 86.3(3) . 2_667 ?
O28 K1 O46 53.5(4) . . ?
O28 K1 O8W 143.9(6) . . ?
O28 K1 O25W 73.9(10) . . ?
O43 K1 W9 138.4(3) . 2_667 ?
O43 K1 O28 54.2(4) . . ?
O43 K1 O46 64.0(4) . . ?
O43 K1 O8W 151.8(6) . . ?
O43 K1 O25W 80.7(9) . . ?
O46 K1 W9 105.0(3) . 2_667 ?
O46 K1 O8W 107.1(6) . . ?
O46 K1 O25W 126.9(10) . . ?
O59 K1 W9 152.6(4) . 2_667 ?
O59 K1 O28 93.2(4) . . ?
O59 K1 O43 54.7(4) . . ?
O59 K1 O46 55.0(4) . . ?
O59 K1 O8W 97.7(6) . . ?
O59 K1 O25W 130.3(9) . . ?
O8W K1 W9 68.7(5) . 2_667 ?
O8W K1 O25W 121.1(10) . . ?
O11W K1 W9 123.5(4) . 2_667 ?
O11W K1 O28 149.1(5) . . ?
O11W K1 O43 95.0(5) . . ?
O11W K1 O46 117.3(5) . . ?
O11W K1 O59 64.6(5) . . ?
O11W K1 O8W 64.3(6) . . ?
O11W K1 O25W 103.4(10) . . ?
O24W K1 W9 65.9(9) 1_655 2_667 ?
O24W K1 O28 133.3(9) 1_655 . ?
O24W K1 O43 130.5(9) 1_655 . ?
O24W K1 O46 165.4(9) 1_655 . ?
O24W K1 O59 128.8(9) 1_655 . ?
O24W K1 O8W 59.6(10) 1_655 . ?
O24W K1 O11W 64.2(9) 1_655 . ?
O24W K1 O25W 63.6(13) 1_655 . ?
O25W K1 W9 75.7(9) . 2_667 ?
O35W K1 O28 98.2(9) . . ?
O35W K1 O43 100.6(9) . . ?
O35W K1 O46 151.7(9) . . ?
O35W K1 O59 136.9(9) . . ?
O35W K1 O8W 97.0(10) . . ?
O35W K1 O11W 86.2(9) . . ?
K4 K2 K2 84.73(13) 1_455 2_567 ?
K4 K2 K5 107.15(13) 1_455 2_567 ?
K5 K2 K2 95.11(13) 2_567 2_567 ?
O4 K2 K2 56.4(3) 2_567 2_567 ?
O4 K2 K4 112.7(3) 2_567 1_455 ?
O4 K2 K5 41.2(3) 2_567 2_567 ?
O4 K2 O33 127.7(4) 2_567 . ?
O4 K2 O45 112.0(4) 2_567 . ?
O4 K2 O65 148.3(4) 2_567 . ?
O4 K2 O8W 68.6(6) 2_567 1_455 ?
O25 K2 K2 132.4(3) . 2_567 ?
O25 K2 K4 97.4(3) . 1_455 ?
O25 K2 K5 38.7(3) . 2_567 ?
O25 K2 O4 79.8(4) . 2_567 ?
O25 K2 O33 53.7(4) . . ?
O25 K2 O45 156.0(4) . . ?
O25 K2 O65 106.6(4) . . ?
O25 K2 O8W 93.7(6) . 1_455 ?
O33 K2 K2 173.4(3) . 2_567 ?
O33 K2 K4 97.2(3) . 1_455 ?
O33 K2 K5 90.4(3) . 2_567 ?
O33 K2 O45 105.3(4) . . ?
O33 K2 O65 53.2(3) . . ?
O33 K2 O8W 129.4(6) . 1_455 ?
O37 K2 K2 78.1(3) . 2_567 ?
O37 K2 K4 42.9(3) . 1_455 ?
O37 K2 K5 149.4(3) . 2_567 ?
O37 K2 O4 132.3(4) . 2_567 ?
O37 K2 O25 132.6(4) . . ?
O37 K2 O33 99.0(4) . . ?
O37 K2 O45 54.9(4) . . ?
O37 K2 O65 65.9(4) . . ?
O37 K2 O67 78.0(4) . . ?
O37 K2 O8W 74.5(6) . 1_455 ?
O45 K2 K2 68.1(3) . 2_567 ?
O45 K2 K4 97.0(3) . 1_455 ?
O45 K2 K5 149.4(3) . 2_567 ?
O45 K2 O65 52.4(3) . . ?
O45 K2 O8W 110.0(6) . 1_455 ?
O65 K2 K2 120.3(3) . 2_567 ?
O65 K2 K4 97.5(3) . 1_455 ?
O65 K2 K5 138.5(3) . 2_567 ?
O65 K2 O8W 139.5(6) . 1_455 ?
O67 K2 K2 120.3(3) . 2_567 ?
O67 K2 K4 43.1(3) . 1_455 ?
O67 K2 K5 80.0(3) . 2_567 ?
O67 K2 O4 110.9(4) . 2_567 ?
O67 K2 O25 55.9(4) . . ?
O67 K2 O33 64.4(4) . . ?
O67 K2 O45 130.5(4) . . ?
O67 K2 O65 97.5(4) . . ?
O67 K2 O8W 65.2(6) . 1_455 ?
O8W K2 K2 55.8(5) 1_455 2_567 ?
O8W K2 K4 44.3(5) 1_455 1_455 ?
O8W K2 K5 77.0(5) 1_455 2_567 ?
O9W K2 K2 88.2(4) . 2_567 ?
O9W K2 K4 170.5(4) . 1_455 ?
O9W K2 K5 79.7(4) . 2_567 ?
O9W K2 O4 68.0(4) . 2_567 ?
O9W K2 O25 92.0(4) . . ?
O9W K2 O33 89.1(4) . . ?
O9W K2 O37 129.2(5) . . ?
O9W K2 O45 74.5(4) . . ?
O9W K2 O65 80.7(4) . . ?
O9W K2 O67 146.2(5) . . ?
O9W K2 O8W 134.3(6) . 1_455 ?
W7 K3 W10 85.46(9) 1_455 1_455 ?
W13 K3 W7 124.63(11) 1_455 1_455 ?
W13 K3 W10 85.58(9) 1_455 1_455 ?
O34 K3 W7 31.8(3) 1_455 1_455 ?
O34 K3 W10 82.3(2) 1_455 1_455 ?
O34 K3 W13 154.2(3) 1_455 1_455 ?
O34 K3 O22W 85.0(7) 1_455 2_566 ?
O35 K3 W7 129.0(4) . 1_455 ?
O35 K3 W10 102.4(3) . 1_455 ?
O35 K3 W13 106.3(3) . 1_455 ?
O35 K3 O34 98.6(4) . 1_455 ?
O35 K3 O42 132.9(4) . 1_455 ?
O35 K3 O57 75.6(4) . 1_455 ?
O35 K3 O63 154.6(4) . 1_455 ?
O35 K3 O64 85.6(4) . 1_455 ?
O35 K3 O66 96.6(4) . 1_455 ?
O35 K3 O22W 111.8(7) . 2_566 ?
O35 K3 O38W 71.1(9) . 2_566 ?
O42 K3 W7 97.9(3) 1_455 1_455 ?
O42 K3 W10 73.5(3) 1_455 1_455 ?
O42 K3 W13 27.9(2) 1_455 1_455 ?
O42 K3 O34 126.3(4) 1_455 1_455 ?
O42 K3 O57 57.2(3) 1_455 1_455 ?
O42 K3 O63 71.0(4) 1_455 1_455 ?
O42 K3 O64 68.2(4) 1_455 1_455 ?
O42 K3 O66 98.3(4) 1_455 1_455 ?
O42 K3 O22W 88.3(7) 1_455 2_566 ?
O57 K3 W7 154.4(3) 1_455 1_455 ?
O57 K3 W10 81.7(3) 1_455 1_455 ?
O57 K3 W13 32.5(2) 1_455 1_455 ?
O57 K3 O34 161.4(4) 1_455 1_455 ?
O57 K3 O64 53.8(4) 1_455 1_455 ?
O57 K3 O22W 113.6(7) 1_455 2_566 ?
O63 K3 W7 27.3(3) 1_455 1_455 ?
O63 K3 W10 73.8(2) 1_455 1_455 ?
O63 K3 W13 98.5(3) 1_455 1_455 ?
O63 K3 O34 56.2(4) 1_455 1_455 ?
O63 K3 O57 127.2(4) 1_455 1_455 ?
O63 K3 O64 99.3(4) 1_455 1_455 ?
O63 K3 O66 67.6(3) 1_455 1_455 ?
O63 K3 O22W 71.9(7) 1_455 2_566 ?
O64 K3 W7 114.7(3) 1_455 1_455 ?
O64 K3 W10 29.4(3) 1_455 1_455 ?
O64 K3 W13 67.2(3) 1_455 1_455 ?
O64 K3 O34 108.7(4) 1_455 1_455 ?
O64 K3 O22W 156.5(7) 1_455 2_566 ?
O66 K3 W7 66.8(3) 1_455 1_455 ?
O66 K3 W10 29.1(2) 1_455 1_455 ?
O66 K3 W13 114.5(3) 1_455 1_455 ?
O66 K3 O34 54.6(3) 1_455 1_455 ?
O66 K3 O57 107.9(4) 1_455 1_455 ?
O66 K3 O64 54.2(4) 1_455 1_455 ?
O66 K3 O22W 134.0(7) 1_455 2_566 ?
O38W K3 W7 96.3(8) 2_566 1_455 ?
O38W K3 W10 172.9(8) 2_566 1_455 ?
O38W K3 W13 99.0(8) 2_566 1_455 ?
O38W K3 O34 95.5(9) 2_566 1_455 ?
O38W K3 O42 113.0(9) 2_566 1_455 ?
O38W K3 O57 99.1(9) 2_566 1_455 ?
O38W K3 O63 110.8(9) 2_566 1_455 ?
O38W K3 O64 148.7(9) 2_566 1_455 ?
O38W K3 O66 146.5(9) 2_566 1_455 ?
O38W K3 O22W 41.1(10) 2_566 2_566 ?
K2 K4 K7 131.93(14) 1_655 1_655 ?
O5 K4 K2 101.5(3) 1_655 1_655 ?
O5 K4 K7 69.1(3) 1_655 1_655 ?
O5 K4 O39 97.0(4) 1_655 1_655 ?
O5 K4 O12W 54.7(5) 1_655 1_655 ?
O12 K4 K2 116.1(3) . 1_655 ?
O12 K4 K7 106.7(3) . 1_655 ?
O12 K4 O5 74.6(4) . 1_655 ?
O12 K4 O39 142.1(4) . 1_655 ?
O12 K4 O12W 73.1(5) . 1_655 ?
O37 K4 K2 42.8(3) 1_655 1_655 ?
O37 K4 K7 120.1(3) 1_655 1_655 ?
O37 K4 O5 61.1(4) 1_655 1_655 ?
O37 K4 O12 90.7(4) 1_655 . ?
O37 K4 O39 118.0(4) 1_655 1_655 ?
O37 K4 O67 78.2(4) 1_655 1_655 ?
O37 K4 O8W 80.9(6) 1_655 . ?
O37 K4 O11W 146.7(5) 1_655 . ?
O37 K4 O12W 115.8(5) 1_655 1_655 ?
O39 K4 K2 101.7(3) 1_655 1_655 ?
O39 K4 K7 38.7(2) 1_655 1_655 ?
O39 K4 O12W 72.2(5) 1_655 1_655 ?
O67 K4 K2 43.4(3) 1_655 1_655 ?
O67 K4 K7 96.6(3) 1_655 1_655 ?
O67 K4 O5 115.8(4) 1_655 1_655 ?
O67 K4 O12 156.8(4) 1_655 . ?
O67 K4 O39 60.0(4) 1_655 1_655 ?
O67 K4 O8W 71.0(6) 1_655 . ?
O67 K4 O11W 81.4(5) 1_655 . ?
O67 K4 O12W 130.2(5) 1_655 1_655 ?
O8W K4 K2 52.3(6) . 1_655 ?
O8W K4 K7 153.7(6) . 1_655 ?
O8W K4 O5 137.0(6) . 1_655 ?
O8W K4 O12 87.3(6) . . ?
O8W K4 O39 119.5(6) . 1_655 ?
O8W K4 O11W 67.7(7) . . ?
O8W K4 O12W 153.7(8) . 1_655 ?
O11W K4 K2 105.7(4) . 1_655 ?
O11W K4 K7 88.0(4) . 1_655 ?
O11W K4 O5 152.1(5) . 1_655 ?
O11W K4 O12 98.2(5) . . ?
O11W K4 O39 71.8(5) . 1_655 ?
O11W K4 O12W 97.4(6) . 1_655 ?
O12W K4 K2 153.0(5) 1_655 1_655 ?
O12W K4 K7 33.9(4) 1_655 1_655 ?
W16 K5 K2 53.38(8) 2_567 2_567 ?
O4 K5 W16 89.4(3) . 2_567 ?
O4 K5 K2 41.7(2) . 2_567 ?
O4 K5 O16 81.3(4) . 2_567 ?
O4 K5 O14W 122.8(7) . . ?
O16 K5 W16 27.7(2) 2_567 2_567 ?
O16 K5 K2 60.3(3) 2_567 2_567 ?
O25 K5 W16 32.1(3) 2_567 2_567 ?
O25 K5 K2 39.8(3) 2_567 2_567 ?
O25 K5 O4 81.4(4) 2_567 . ?
O25 K5 O16 57.2(4) 2_567 2_567 ?
O25 K5 O40 124.7(4) 2_567 . ?
O25 K5 O6W 81.5(4) 2_567 . ?
O25 K5 O14W 103.2(7) 2_567 . ?
O40 K5 W16 105.5(3) . 2_567 ?
O40 K5 K2 91.4(3) . 2_567 ?
O40 K5 O4 58.7(4) . . ?
O40 K5 O16 78.7(4) . 2_567 ?
O40 K5 O6W 153.8(5) . . ?
O40 K5 O14W 74.2(7) . . ?
O4W K5 W16 151.3(4) . 2_567 ?
O4W K5 K2 152.9(4) . 2_567 ?
O4W K5 O4 112.0(4) . . ?
O4W K5 O16 133.7(4) . 2_567 ?
O4W K5 O25 162.5(4) . 2_567 ?
O4W K5 O40 72.8(4) . . ?
O4W K5 O5W 76.9(4) . . ?
O4W K5 O6W 81.0(5) . . ?
O4W K5 O14W 79.4(7) . . ?
O5W K5 W16 131.1(3) . 2_567 ?
O5W K5 K2 83.1(3) . 2_567 ?
O5W K5 O4 64.8(4) . . ?
O5W K5 O16 142.6(4) . 2_567 ?
O5W K5 O25 100.4(4) . 2_567 ?
O5W K5 O40 95.6(4) . . ?
O5W K5 O6W 78.5(5) . . ?
O5W K5 O14W 156.1(7) . . ?
O6W K5 W16 97.2(4) . 2_567 ?
O6W K5 K2 112.8(4) . 2_567 ?
O6W K5 O4 135.6(5) . . ?
O6W K5 O16 121.2(5) . 2_567 ?
O6W K5 O14W 101.0(7) . . ?
O14W K5 W16 72.8(6) . 2_567 ?
O14W K5 K2 118.1(6) . 2_567 ?
O14W K5 O16 57.8(6) . 2_567 ?
O6 K6 W14 155.5(3) . 2_666 ?
O6 K6 O7 109.2(4) . . ?
O6 K6 O13 72.1(3) . 2_666 ?
O6 K6 O47 124.9(4) . 2_666 ?
O6 K6 O60 56.7(3) . . ?
O6 K6 O68 108.2(4) . 2_666 ?
O6 K6 O69 74.7(4) . 2_666 ?
O6 K6 O10W 88.7(5) . . ?
O6 K6 W13B 100.8(5) . 2_666 ?
O7 K6 W14 94.1(3) . 2_666 ?
O7 K6 O60 55.0(3) . . ?
O7 K6 O10W 136.6(5) . . ?
O7 K6 W13B 142.8(6) . 2_666 ?
O13 K6 W14 84.0(2) 2_666 2_666 ?
O13 K6 O7 149.7(4) 2_666 . ?
O13 K6 O47 55.6(3) 2_666 2_666 ?
O13 K6 O60 126.8(4) 2_666 . ?
O13 K6 O10W 72.9(4) 2_666 . ?
O13 K6 W13B 30.2(5) 2_666 2_666 ?
O14 K6 W14 26.4(3) 2_666 2_666 ?
O14 K6 O6 177.8(4) 2_666 . ?
O14 K6 O7 69.5(4) 2_666 . ?
O14 K6 O13 110.0(4) 2_666 2_666 ?
O14 K6 O47 56.9(4) 2_666 2_666 ?
O14 K6 O60 121.5(4) 2_666 . ?
O14 K6 O68 73.6(4) 2_666 2_666 ?
O14 K6 O69 106.1(4) 2_666 2_666 ?
O14 K6 O10W 91.2(5) 2_666 . ?
O14 K6 W13B 81.1(5) 2_666 2_666 ?
O47 K6 W14 30.8(2) 2_666 2_666 ?
O47 K6 O7 124.4(4) 2_666 . ?
O47 K6 O60 176.7(4) 2_666 . ?
O47 K6 O10W 62.1(4) 2_666 . ?
O47 K6 W13B 25.3(5) 2_666 2_666 ?
O60 K6 W14 147.8(3) . 2_666 ?
O60 K6 O10W 115.9(4) . . ?
O60 K6 W13B 157.0(5) . 2_666 ?
O68 K6 W14 66.1(3) 2_666 2_666 ?
O68 K6 O7 83.1(4) 2_666 . ?
O68 K6 O13 68.4(4) 2_666 2_666 ?
O68 K6 O47 69.7(4) 2_666 2_666 ?
O68 K6 O60 112.9(4) 2_666 . ?
O68 K6 O69 45.0(4) 2_666 2_666 ?
O68 K6 O10W 129.6(4) 2_666 . ?
O68 K6 W13B 66.6(5) 2_666 2_666 ?
O69 K6 W14 109.1(3) 2_666 2_666 ?
O69 K6 O7 67.0(4) 2_666 . ?
O69 K6 O13 85.0(4) 2_666 2_666 ?
O69 K6 O47 113.3(4) 2_666 2_666 ?
O69 K6 O60 69.7(4) 2_666 . ?
O69 K6 O10W 155.7(5) 2_666 . ?
O69 K6 W13B 101.6(5) 2_666 2_666 ?
O10W K6 W14 79.0(4) . 2_666 ?
O10W K6 W13B 63.6(5) . 2_666 ?
O32W K6 W14 93.2(7) 1_545 2_666 ?
O32W K6 O6 100.6(8) 1_545 . ?
O32W K6 O7 73.4(7) 1_545 . ?
O32W K6 O13 136.9(7) 1_545 2_666 ?
O32W K6 O14 77.4(8) 1_545 2_666 ?
O32W K6 O47 105.7(7) 1_545 2_666 ?
O32W K6 O60 71.0(7) 1_545 . ?
O32W K6 O68 147.6(8) 1_545 2_666 ?
O32W K6 O69 135.3(7) 1_545 2_666 ?
O32W K6 O10W 64.4(8) 1_545 . ?
O32W K6 W13B 122.7(8) 1_545 2_666 ?
O39 K7 K4 39.1(3) . 1_455 ?
O39 K7 O51 62.4(4) . . ?
O39 K7 O56 53.1(4) . . ?
O51 K7 K4 89.4(3) . 1_455 ?
O56 K7 K4 91.7(3) . 1_455 ?
O56 K7 O51 53.1(4) . . ?
O2W K7 K4 48.8(3) . 1_455 ?
O2W K7 O39 54.9(4) . . ?
O2W K7 O51 53.3(4) . . ?
O2W K7 O56 92.2(4) . . ?
O3W K7 K4 112.6(3) . 1_455 ?
O3W K7 O39 114.2(4) . . ?
O3W K7 O51 60.2(4) . . ?
O3W K7 O56 107.9(4) . . ?
O3W K7 O2W 66.1(4) . . ?
O3W K7 O20W 99.0(5) . . ?
O3W K7 O37W 94.8(13) . . ?
O7W K7 K4 80.7(4) . 1_455 ?
O7W K7 O39 81.8(5) . . ?
O7W K7 O51 131.4(5) . . ?
O7W K7 O56 79.5(5) . . ?
O7W K7 O2W 128.8(5) . . ?
O7W K7 O3W 163.9(5) . . ?
O7W K7 O20W 66.2(6) . . ?
O7W K7 O37W 73.5(13) . . ?
O12W K7 K4 39.6(5) . 1_455 ?
O12W K7 O39 78.3(6) . . ?
O12W K7 O51 121.7(6) . . ?
O12W K7 O56 128.5(6) . . ?
O12W K7 O2W 69.2(6) . . ?
O12W K7 O3W 107.0(6) . . ?
O12W K7 O7W 77.1(7) . . ?
O12W K7 O20W 78.6(6) . . ?
O12W K7 O37W 139.4(14) . . ?
O20W K7 K4 115.5(4) . 1_455 ?
O20W K7 O39 143.8(5) . . ?
O20W K7 O51 153.3(5) . . ?
O20W K7 O56 130.4(5) . . ?
O20W K7 O2W 137.2(5) . . ?
O37W K7 K4 151.7(12) . 1_455 ?
O37W K7 O39 123.5(12) . . ?
O37W K7 O51 98.8(13) . . ?
O37W K7 O56 72.6(12) . . ?
O37W K7 O2W 151.1(13) . . ?
O37W K7 O20W 64.2(13) . . ?
O1 K8 W17 139.6(5) 2_557 2_567 ?
O1 K8 O2 109.9(5) 2_557 2_557 ?
O1 K8 O32 55.9(4) 2_557 2_557 ?
O1 K8 O19W 69.3(6) 2_557 2_567 ?
O1 K8 O29W 46.4(6) 2_557 . ?
O2 K8 W17 93.0(4) 2_557 2_567 ?
O2 K8 O32 55.4(4) 2_557 2_557 ?
O2 K8 O19W 133.9(6) 2_557 2_567 ?
O2 K8 O29W 135.0(7) 2_557 . ?
O17 K8 W17 27.2(3) 2_567 2_567 ?
O17 K8 O1 143.9(6) 2_567 2_557 ?
O17 K8 O2 66.3(5) 2_567 2_557 ?
O17 K8 O32 103.6(5) 2_567 2_557 ?
O17 K8 O55 55.9(4) 2_567 2_567 ?
O17 K8 O19W 87.8(6) 2_567 2_567 ?
O17 K8 O29W 157.6(7) 2_567 . ?
O32 K8 W17 126.2(4) 2_557 2_567 ?
O32 K8 O19W 99.2(6) 2_557 2_567 ?
O32 K8 O29W 96.7(7) 2_557 . ?
O55 K8 W17 29.2(3) 2_567 2_567 ?
O55 K8 O1 126.7(5) 2_567 2_557 ?
O55 K8 O2 119.4(5) 2_567 2_557 ?
O55 K8 O32 150.9(5) 2_567 2_557 ?
O55 K8 O19W 62.8(5) 2_567 2_567 ?
O55 K8 O29W 101.6(7) 2_567 . ?
O14W K8 W17 101.6(7) . 2_567 ?
O14W K8 O1 77.3(8) . 2_557 ?
O14W K8 O2 146.7(8) . 2_557 ?
O14W K8 O17 126.9(8) . 2_567 ?
O14W K8 O32 129.2(8) . 2_557 ?
O14W K8 O55 72.6(7) . 2_567 ?
O14W K8 O16W 74.0(10) . . ?
O14W K8 O19W 79.4(8) . 2_567 ?
O16W K8 W17 130.9(8) . 2_567 ?
O16W K8 O1 88.2(8) . 2_557 ?
O16W K8 O2 73.7(8) . 2_557 ?
O16W K8 O17 121.9(9) . 2_567 ?
O16W K8 O32 85.0(8) . 2_557 ?
O16W K8 O55 122.7(9) . 2_567 ?
O16W K8 O19W 148.4(9) . 2_567 ?
O19W K8 W17 70.8(5) 2_567 2_567 ?
O19W K8 O29W 79.6(8) 2_567 . ?
O30W K8 W17 71.7(9) . 2_567 ?
O30W K8 O1 81.2(10) . 2_557 ?
O30W K8 O2 77.4(10) . 2_557 ?
O30W K8 O17 62.8(10) . 2_567 ?
O30W K8 O32 60.3(9) . 2_557 ?
O30W K8 O55 90.8(9) . 2_567 ?
O30W K8 O14W 135.6(12) . . ?
O30W K8 O16W 143.6(12) . . ?
O30W K8 O19W 56.6(10) . 2_567 ?
O30W K8 O29W 122.1(12) . . ?
O30W K8 O33W 130.7(13) . . ?
O33W K8 O29W 100.4(11) . . ?
O2 K9 W3 145.1(7) . 2_657 ?
O2 K9 O24 130.6(8) . 2_657 ?
O2 K9 O52 150.9(7) . 2_657 ?
O2 K9 O62 147.9(7) . 2_657 ?
O2 K9 O6W 89.7(6) . 2_557 ?
O2 K9 O23W 77.5(8) . 2_657 ?
O2 K9 O35W 89.3(8) . 1_545 ?
O24 K9 W3 76.8(4) 2_657 2_657 ?
O24 K9 O62 49.7(4) 2_657 2_657 ?
O24 K9 O6W 85.0(6) 2_657 2_557 ?
O24 K9 O35W 139.5(9) 2_657 1_545 ?
O48 K9 W3 29.4(3) 2_657 2_657 ?
O48 K9 O2 142.4(8) 2_657 . ?
O48 K9 O24 86.9(5) 2_657 2_657 ?
O48 K9 O52 52.1(4) 2_657 2_657 ?
O48 K9 O62 51.4(4) 2_657 2_657 ?
O48 K9 O6W 91.2(6) 2_657 2_557 ?
O48 K9 O23W 140.1(9) 2_657 2_657 ?
O48 K9 O35W 53.1(8) 2_657 1_545 ?
O52 K9 W3 28.7(3) 2_657 2_657 ?
O52 K9 O24 50.8(4) 2_657 2_657 ?
O52 K9 O62 59.7(4) 2_657 2_657 ?
O52 K9 O6W 118.1(7) 2_657 2_557 ?
O52 K9 O35W 98.8(9) 2_657 1_545 ?
O62 K9 W3 64.3(3) 2_657 2_657 ?
O62 K9 O6W 58.5(5) 2_657 2_557 ?
O62 K9 O35W 94.0(8) 2_657 1_545 ?
O6W K9 W3 117.2(5) 2_557 2_657 ?
O6W K9 O35W 89.6(8) 2_557 1_545 ?
O23W K9 W3 123.7(8) 2_657 2_657 ?
O23W K9 W3 75.9(8) . 2_657 ?
O23W K9 O2 76.2(8) . . ?
O23W K9 O24 53.2(8) 2_657 2_657 ?
O23W K9 O24 104.2(9) . 2_657 ?
O23W K9 O48 99.9(10) . 2_657 ?
O23W K9 O52 95.1(9) 2_657 2_657 ?
O23W K9 O52 75.9(9) . 2_657 ?
O23W K9 O62 94.7(9) 2_657 2_657 ?
O23W K9 O62 135.6(9) . 2_657 ?
O23W K9 O6W 165.9(10) . 2_557 ?
O23W K9 O6W 85.5(9) 2_657 2_557 ?
O23W K9 O23W 91.5(11) . 2_657 ?
O23W K9 O33W 118.0(12) . 2_557 ?
O23W K9 O35W 90.1(11) . 1_545 ?
O23W K9 O35W 165.9(11) 2_657 1_545 ?
O25W K9 W3 94.8(13) 1_545 2_657 ?
O25W K9 O2 66.6(12) 1_545 . ?
O25W K9 O24 157.5(13) 1_545 2_657 ?
O25W K9 O48 76.5(13) 1_545 2_657 ?
O25W K9 O52 123.4(14) 1_545 2_657 ?
O25W K9 O62 107.9(13) 1_545 2_657 ?
O25W K9 O6W 80.4(12) 1_545 2_557 ?
O25W K9 O23W 141.2(14) 1_545 2_657 ?
O25W K9 O23W 93.6(14) 1_545 . ?
O25W K9 O33W 96.5(14) 1_545 2_557 ?
O25W K9 O35W 24.7(13) 1_545 1_545 ?
O33W K9 O2 53.5(9) 2_557 . ?
O7W Na1 O10W 90.7(7) . 2_566 ?
O7W Na1 O20W 78.1(7) . . ?
O20W Na1 O10W 89.8(8) . 2_566 ?
O28W Na1 O7W 91.2(9) . . ?
O28W Na1 O10W 100.9(9) . 2_566 ?
O28W Na1 O20W 165.1(11) . . ?
O28W Na1 O37W 91.5(17) . . ?
O31W Na1 O7W 175.1(12) . . ?
O31W Na1 O10W 93.1(12) . 2_566 ?
O31W Na1 O20W 98.9(11) . . ?
O31W Na1 O28W 91.0(12) . . ?
O31W Na1 O37W 87.4(17) . . ?
O37W Na1 O7W 88.1(15) . . ?
O37W Na1 O10W 167.6(16) . 2_566 ?
O37W Na1 O20W 77.9(16) . . ?
O7 K10 K6 43.9(3) 2_666 2_666 ?
O14 K10 K6 41.2(3) . 2_666 ?
O14 K10 O7 68.3(5) . 2_666 ?
O14 K10 O18W 78.0(6) . . ?
O14 K10 O26W 123.2(7) . 2_576 ?
O14 K10 O32W 75.9(8) . 2_676 ?
O14 K10 O39W 123.6(11) . 2_666 ?
O13W K10 K6 76.4(8) 2_676 2_666 ?
O13W K10 O7 119.2(9) 2_676 2_666 ?
O13W K10 O14 74.0(8) 2_676 . ?
O13W K10 O18W 17.7(8) 2_676 . ?
O13W K10 O26W 86.3(9) 2_676 2_576 ?
O13W K10 O32W 58.2(10) 2_676 2_676 ?
O13W K10 O36W 100.8(12) 2_676 2_676 ?
O13W K10 O39W 148.9(13) 2_676 2_666 ?
O18W K10 K6 90.8(6) . 2_666 ?
O18W K10 O7 134.7(7) . 2_666 ?
O26W K10 K6 159.4(6) 2_576 2_666 ?
O26W K10 O7 154.5(7) 2_576 2_666 ?
O26W K10 O18W 70.3(7) 2_576 . ?
O26W K10 O32W 134.9(9) 2_576 2_676 ?
O32W K10 K6 41.2(7) 2_676 2_666 ?
O32W K10 O7 67.3(7) 2_676 2_666 ?
O32W K10 O18W 75.9(9) 2_676 . ?
O36W K10 K6 108.4(10) 2_676 2_666 ?
O36W K10 O7 90.0(10) 2_676 2_666 ?
O36W K10 O14 149.6(12) 2_676 . ?
O36W K10 O18W 106.3(11) 2_676 . ?
O36W K10 O26W 85.5(11) 2_676 2_576 ?
O36W K10 O32W 76.2(12) 2_676 2_676 ?
O36W K10 O39W 76.1(13) 2_676 2_666 ?
O39W K10 K6 134.3(10) 2_666 2_666 ?
O39W K10 O7 91.9(10) 2_666 2_666 ?
O39W K10 O18W 132.7(12) 2_666 . ?
O39W K10 O26W 62.7(10) 2_666 2_576 ?
O39W K10 O32W 145.1(12) 2_666 2_676 ?
W1 O1 K8 105.9(6) . 2_557 ?
W2 O2 K8 103.4(6) . 2_557 ?
W2 O2 K9 139.4(7) . . ?
K9 O2 K8 108.7(6) . 2_557 ?
W4 O4 K2 149.8(6) . 2_567 ?
W4 O4 K5 102.7(6) . . ?
K5 O4 K2 97.1(4) . 2_567 ?
W5 O5 K4 136.2(6) . 1_455 ?
W6 O6 K6 106.3(6) . . ?
W7 O7 K6 104.0(5) . . ?
W7 O7 K10 129.0(7) . 2_666 ?
K6 O7 K10 88.0(4) . 2_666 ?
W9 O9 K1 129.8(7) . 2_667 ?
W12 O12 K4 118.1(6) . . ?
W13 O13 K6 104.0(5) . 2_666 ?
W14 O14 K6 105.4(6) . 2_666 ?
W14 O14 K10 144.2(8) . . ?
K10 O14 K6 100.4(5) . 2_666 ?
W16 O16 K5 100.0(6) . 2_567 ?
W17 O17 K8 102.2(7) . 2_567 ?
W14 O20 W15 92.8(4) . . ?
W14 O20 W19 92.9(4) . . ?
W15 O20 W19 93.3(4) . . ?
As2 O20 W14 116.0(6) . . ?
As2 O20 W15 117.0(6) . . ?
As2 O20 W19 135.1(6) . . ?
W2 O21 W8 90.5(4) . . ?
W7 O21 W2 95.0(4) . . ?
W7 O21 W8 92.6(4) . . ?
As1 O21 W2 132.3(6) . . ?
As1 O21 W7 115.0(6) . . ?
As1 O21 W8 122.0(6) . . ?
W19 O22 W15 120.3(7) . . ?
W16 O23 W11 92.7(4) . . ?
W16 O23 W17 95.6(4) . . ?
W17 O23 W11 91.3(4) . . ?
As2 O23 W11 119.2(6) . . ?
As2 O23 W16 114.8(6) . . ?
As2 O23 W17 133.9(6) . . ?
W2 O24 K9 101.8(6) . 2_657 ?
W8 O24 W2 120.6(7) . . ?
W8 O24 K9 107.4(6) . 2_657 ?
W11 O25 W16 119.0(6) . . ?
W11 O25 K2 106.7(6) . . ?
W11 O25 K5 127.9(5) . 2_567 ?
W16 O25 K2 96.9(4) . . ?
W16 O25 K5 99.6(5) . 2_567 ?
K5 O25 K2 101.5(4) 2_567 . ?
W5 O26 W1 93.1(4) . . ?
W6 O26 W1 93.2(4) . . ?
W6 O26 W5 92.0(4) . . ?
As1 O26 W1 137.3(7) . . ?
As1 O26 W5 114.8(6) . . ?
As1 O26 W6 116.1(6) . . ?
W6 O27 W5 117.9(5) . . ?
W11 O28 W17 119.1(6) . . ?
W11 O28 K1 106.4(6) . . ?
W17 O28 K1 103.0(5) . . ?
W5 O29 W4 143.4(7) . . ?
W2 O30 W7 120.3(7) . . ?
W1 O31 W6 118.7(6) . . ?
W1 O32 K8 98.4(5) . 2_557 ?
W2 O32 W1 152.5(7) . . ?
W2 O32 K8 99.2(6) . 2_557 ?
W10 O33 W11 149.6(7) . . ?
W10 O33 K2 106.0(5) . . ?
W11 O33 K2 101.5(5) . . ?
W7 O34 K3 98.4(5) . 1_655 ?
W8 O34 W7 119.5(6) . . ?
W8 O34 K3 103.9(5) . 1_655 ?
W5 O35 K3 156.6(7) . . ?
W13 O36 W12 92.0(4) . . ?
W13 O36 W18 95.9(4) . . ?
W18 O36 W12 90.3(4) . . ?
As2 O36 W12 121.7(6) . . ?
As2 O36 W13 114.9(6) . . ?
As2 O36 W18 132.6(7) . . ?
As2 O36 W13B 116.0(10) . . ?
W13B O36 W12 98.4(9) . . ?
W13B O36 W18 89.2(9) . . ?
W4 O37 K2 109.7(6) . . ?
W4 O37 K4 137.5(7) . 1_455 ?
K2 O37 K4 94.3(4) . 1_455 ?
W17 O38 W19 154.0(8) . . ?
W15 O39 K4 135.7(6) . 1_455 ?
W15 O39 K7 105.9(6) . . ?
K7 O39 K4 102.2(4) . 1_455 ?
W3 O40 W4 121.2(6) . . ?
W3 O40 K5 136.4(6) . . ?
W4 O40 K5 97.4(5) . . ?
W18 O41 W19 152.6(8) . . ?
W13 O42 Sm1 150.1(6) . . ?
W13 O42 K3 103.1(5) . 1_655 ?
Sm1 O42 K3 101.7(4) . 1_655 ?
W13B O42 Sm1 145.1(10) . . ?
W17 O43 K1 107.5(6) . . ?
W18 O43 W17 147.0(8) . . ?
W18 O43 K1 105.4(6) . . ?
W3 O44 W4 95.2(4) . . ?
W3 O44 W9 92.2(4) . . ?
W4 O44 W9 91.8(4) . . ?
As1 O44 W3 135.0(6) . . ?
As1 O44 W4 114.1(6) . . ?
As1 O44 W9 118.6(6) . . ?
W4 O45 K2 93.8(5) . . ?
W9 O45 W4 120.9(6) . . ?
W9 O45 K2 105.9(5) . . ?
W11 O46 K1 103.2(5) . . ?
W12 O46 W11 155.3(7) . . ?
W12 O46 K1 99.2(5) . . ?
W13 O47 W14 143.5(7) . . ?
W13 O47 K6 98.9(5) . 2_666 ?
W14 O47 K6 96.8(4) . 2_666 ?
W13B O47 W14 147.9(13) . . ?
W3 O48 K9 104.2(6) . 2_657 ?
W9 O48 W3 120.5(7) . . ?
W9 O48 K9 108.8(7) . 2_657 ?
W18 O49 W13 119.4(6) . . ?
W13B O49 W18 115.2(11) . . ?
W3 O50 W1 154.3(7) . . ?
W14 O51 Sm1 154.9(7) . . ?
W14 O51 K7 102.7(5) . . ?
Sm1 O51 K7 97.4(4) . . ?
W2 O52 W3 149.0(8) . . ?
W2 O52 K9 108.1(7) . 2_657 ?
W3 O52 K9 102.8(6) . 2_657 ?
W6 O53 Sm1 155.5(7) . . ?
W16 O54 W15 141.7(7) . . ?
W16 O55 K8 140.6(6) . 2_567 ?
W17 O55 W16 119.8(6) . . ?
W17 O55 K8 99.3(5) . 2_567 ?
W14 O56 W15 117.9(6) . . ?
W14 O56 K7 99.6(5) . . ?
W15 O56 K7 97.5(5) . . ?
W12 O57 W13 121.2(6) . . ?
W12 O57 K3 105.4(5) . 1_655 ?
W12 O57 W13B 114.9(10) . . ?
W13 O57 K3 95.9(4) . 1_655 ?
W19 O58 W14 120.8(7) . . ?
W12 O59 W18 121.3(6) . . ?
W12 O59 K1 103.9(5) . . ?
W18 O59 K1 104.1(5) . . ?
W6 O60 K6 96.8(4) . . ?
W7 O60 W6 144.1(7) . . ?
W7 O60 K6 99.5(5) . . ?
W1 O61 W5 120.3(6) . . ?
W8 O62 K9 103.8(6) . 2_657 ?
W9 O62 W8 154.8(7) . . ?
W9 O62 K9 98.9(6) . 2_657 ?
W7 O63 Sm1 147.3(6) . . ?
W7 O63 K3 106.2(5) . 1_655 ?
Sm1 O63 K3 102.2(4) . 1_655 ?
W10 O64 K3 103.2(5) . 1_655 ?
W12 O64 W10 151.3(8) . . ?
W12 O64 K3 105.4(5) . 1_655 ?
W9 O65 K2 104.1(5) . . ?
W10 O65 W9 150.4(7) . . ?
W10 O65 K2 103.8(5) . . ?
W8 O66 W10 151.1(7) . . ?
W8 O66 K3 104.7(4) . 1_655 ?
W10 O66 K3 104.2(5) . 1_655 ?
W16 O67 K2 106.9(5) . . ?
W16 O67 K4 134.6(6) . 1_455 ?
K4 O67 K2 93.5(4) 1_455 . ?
Sm1 O68 K6 145.9(5) . 2_666 ?
C1 O68 Sm1 120.6(12) . . ?
C1 O68 K6 93.4(11) . 2_666 ?
Sm1 O69 K6 144.4(5) 2_666 2_666 ?
C1 O69 Sm1 122.8(12) . 2_666 ?
C1 O69 K6 92.7(11) . 2_666 ?
O68 C1 K6 64.3(10) . 2_666 ?
O68 C1 O69 128.9(18) . . ?
O68 C1 C1 117.8(19) . 2_666 ?
O69 C1 K6 64.6(10) . 2_666 ?
O69 C1 C1 113(2) . 2_666 ?
C1 C1 K6 177.6(17) 2_666 2_666 ?
Sm1 O2W K7 100.5(4) . . ?
Sm1 O3W K7 104.2(5) . . ?
K5 O6W K9 147.8(8) . 2_557 ?
Na1 O7W K7 92.9(7) . . ?
K1 O8W K2 170.6(10) . 1_655 ?
K4 O8W K1 87.9(7) . . ?
K4 O8W K2 83.4(7) . 1_655 ?
Na1 O10W K6 113.0(7) 2_566 . ?
K1 O11W K4 97.3(6) . . ?
K7 O12W K4 106.4(7) . 1_455 ?
O18W O13W K10 115(3) 2_676 2_676 ?
K8 O14W K5 99.6(10) . . ?
O13W O18W K10 47(2) 2_676 . ?
Na1 O20W K7 88.4(7) . . ?
K9 O23W K9 88.5(11) . 2_657 ?
K9 O25W K1 119.2(17) 1_565 . ?
K6 O32W K10 93.2(10) 1_565 2_676 ?
K8 O33W K9 123.4(15) . 2_557 ?
K1 O35W K9 117.2(13) . 1_565 ?
O24W O35W K1 72.0(18) 1_655 . ?
O24W O35W K9 127(2) 1_655 1_565 ?
Na1 O37W K7 89.9(19) . . ?
W18 W13B K3 122.9(9) . 1_655 ?
W18 W13B K6 123.2(8) . 2_666 ?
K6 W13B K3 111.7(7) 2_666 1_655 ?
O13 W13B W18 128.6(14) . . ?
O13 W13B K3 74.6(8) . 1_655 ?
O13 W13B K6 52.2(8) . 2_666 ?
O13 W13B O36 160.8(17) . . ?
O13 W13B O42 89.9(12) . . ?
O13 W13B O57 86.8(12) . . ?
O36 W13B W18 48.5(6) . . ?
O36 W13B K3 92.0(9) . 1_655 ?
O36 W13B K6 147.0(12) . 2_666 ?
O36 W13B O57 74.1(11) . . ?
O42 W13B W18 136.9(14) . . ?
O42 W13B K3 41.1(6) . 1_655 ?
O42 W13B K6 94.5(10) . 2_666 ?
O42 W13B O36 88.7(13) . . ?
O42 W13B O57 81.4(10) . . ?
O47 W13B W18 94.3(11) . . ?
O47 W13B K3 134.9(14) . 1_655 ?
O47 W13B K6 50.9(9) . 2_666 ?
O47 W13B O13 103.1(16) . . ?
O47 W13B O36 96.1(14) . . ?
O47 W13B O42 94.7(15) . . ?
O47 W13B O49 100.7(14) . . ?
O47 W13B O57 169.5(19) . . ?
O49 W13B W18 33.3(7) . . ?
O49 W13B K3 124.4(13) . 1_655 ?
O49 W13B K6 102.3(12) . 2_666 ?
O49 W13B O13 95.5(15) . . ?
O49 W13B O36 80.6(12) . . ?
O49 W13B O42 162.1(18) . . ?
O49 W13B O57 81.9(13) . . ?
O57 W13B W18 82.2(9) . . ?
O57 W13B K3 43.8(6) . 1_655 ?
O57 W13B K6 138.8(11) . 2_666 ?

loop_
_geom_bond_atom_site_label_1
_geom_bond_atom_site_label_2
_geom_bond_distance
_geom_bond_site_symmetry_2
_geom_bond_publ_flag
W1 K8 3.831(12) 2_557 ?
W1 O1 1.719(13) . ?
W1 O26 2.365(13) . ?
W1 O31 1.849(12) . ?
W1 O32 1.962(12) . ?
W1 O50 1.975(12) . ?
W1 O61 1.851(12) . ?
W2 K8 3.791(10) 2_557 ?
W2 K9 4.037(16) 2_657 ?
W2 O2 1.741(12) . ?
W2 O21 2.353(12) . ?
W2 O24 1.991(13) . ?
W2 O30 1.892(13) . ?
W2 O32 1.862(12) . ?
W2 O52 1.906(13) . ?
W3 K9 3.927(17) 2_657 ?
W3 O3 1.740(12) . ?
W3 O40 1.837(13) . ?
W3 O44 2.310(12) . ?
W3 O48 1.987(13) . ?
W3 O50 1.852(12) . ?
W3 O52 1.931(13) . ?
W4 O4 1.745(13) . ?
W4 O29 1.918(12) . ?
W4 O37 1.737(14) . ?
W4 O40 2.100(12) . ?
W4 O44 2.340(12) . ?
W4 O45 1.972(12) . ?
W5 O5 1.762(13) . ?
W5 O26 2.340(12) . ?
W5 O27 1.971(12) . ?
W5 O29 1.909(12) . ?
W5 O35 1.718(12) . ?
W5 O61 2.085(11) . ?
W6 O6 1.740(12) . ?
W6 O26 2.311(12) . ?
W6 O27 1.934(12) . ?
W6 O31 2.096(14) . ?
W6 O53 1.779(13) . ?
W6 O60 1.949(13) . ?
W7 K3 3.766(4) 1_655 ?
W7 O7 1.729(12) . ?
W7 O21 2.297(11) . ?
W7 O30 2.061(13) . ?
W7 O34 2.006(13) . ?
W7 O60 1.886(12) . ?
W7 O63 1.797(12) . ?
W8 K3 3.835(5) 1_655 ?
W8 K9 4.100(18) 2_657 ?
W8 O8 1.738(13) . ?
W8 O21 2.371(12) . ?
W8 O24 1.872(13) . ?
W8 O34 1.899(12) . ?
W8 O62 1.922(12) . ?
W8 O66 1.912(12) . ?
W9 K1 4.038(5) 2_667 ?
W9 K9 3.961(16) 2_657 ?
W9 O9 1.731(12) . ?
W9 O44 2.346(12) . ?
W9 O45 1.897(13) . ?
W9 O48 1.877(14) . ?
W9 O62 1.903(13) . ?
W9 O65 1.939(13) . ?
W10 K3 3.825(4) 1_655 ?
W10 O10 1.720(12) . ?
W10 O33 1.895(12) . ?
W10 O64 1.931(14) . ?
W10 O65 1.895(12) . ?
W10 O66 1.918(11) . ?
W10 O1W 2.311(12) . ?
W11 O11 1.722(13) . ?
W11 O23 2.368(12) . ?
W11 O25 1.899(13) . ?
W11 O28 1.867(13) . ?
W11 O33 1.934(12) . ?
W11 O46 1.918(12) . ?
W12 K3 3.849(4) 1_655 ?
W12 O12 1.709(13) . ?
W12 O36 2.417(13) . ?
W12 O46 1.902(12) . ?
W12 O57 1.902(12) . ?
W12 O59 1.875(13) . ?
W12 O64 1.887(14) . ?
W13 K3 3.655(5) 1_655 ?
W13 K6 3.790(4) 2_666 ?
W13 O13 1.725(11) . ?
W13 O36 2.278(12) . ?
W13 O42 1.758(12) . ?
W13 O47 1.907(13) . ?
W13 O49 2.075(13) . ?
W13 O57 1.976(11) . ?
W14 K6 3.752(4) 2_666 ?
W14 O14 1.729(13) . ?
W14 O20 2.300(12) . ?
W14 O47 1.936(13) . ?
W14 O51 1.775(13) . ?
W14 O56 1.939(13) . ?
W14 O58 2.086(13) . ?
W15 O15 1.739(14) . ?
W15 O20 2.312(13) . ?
W15 O22 2.102(15) . ?
W15 O39 1.739(15) . ?
W15 O54 1.935(12) . ?
W15 O56 1.959(12) . ?
W16 K5 3.705(4) 2_567 ?
W16 O16 1.751(12) . ?
W16 O23 2.272(12) . ?
W16 O25 1.998(13) . ?
W16 O54 1.900(12) . ?
W16 O55 2.113(13) . ?
W16 O67 1.737(12) . ?
W17 K8 3.698(10) 2_567 ?
W17 O17 1.730(14) . ?
W17 O23 2.334(11) . ?
W17 O28 2.033(13) . ?
W17 O38 1.845(15) . ?
W17 O43 1.925(14) . ?
W17 O55 1.828(13) . ?
W18 O18 1.725(13) . ?
W18 O36 2.346(12) . ?
W18 O41 1.855(13) . ?
W18 O43 1.923(13) . ?
W18 O49 1.900(12) . ?
W18 O59 2.000(14) . ?
W18 W13B 3.13(3) . ?
W19 O19 1.719(14) . ?
W19 O20 2.397(12) . ?
W19 O22 1.844(15) . ?
W19 O38 1.983(14) . ?
W19 O41 1.974(13) . ?
W19 O58 1.827(13) . ?
Sm1 K3 4.120(4) 1_655 ?
Sm1 O42 2.474(11) . ?
Sm1 O51 2.424(14) . ?
Sm1 O53 2.402(13) . ?
Sm1 O63 2.438(12) . ?
Sm1 O68 2.460(13) . ?
Sm1 O69 2.451(12) 2_666 ?
Sm1 O2W 2.450(12) . ?
Sm1 O3W 2.490(14) . ?
As1 O21 1.809(12) . ?
As1 O26 1.804(12) . ?
As1 O44 1.807(12) . ?
As2 O20 1.800(12) . ?
As2 O23 1.791(11) . ?
As2 O36 1.805(12) . ?
K1 O9 2.705(14) 2_667 ?
K1 O28 2.900(14) . ?
K1 O43 2.860(16) . ?
K1 O46 2.948(13) . ?
K1 O59 2.833(13) . ?
K1 O8W 3.19(3) . ?
K1 O11W 2.736(19) . ?
K1 O24W 2.71(4) 1_655 ?
K1 O25W 3.26(5) . ?
K1 O35W 2.67(4) . ?
K2 K2 4.851(9) 2_567 ?
K2 K4 4.052(6) 1_455 ?
K2 K5 4.396(6) 2_567 ?
K2 O4 2.948(13) 2_567 ?
K2 O25 2.873(14) . ?
K2 O33 2.992(13) . ?
K2 O37 2.761(13) . ?
K2 O45 3.032(14) . ?
K2 O65 3.052(13) . ?
K2 O67 2.789(14) . ?
K2 O8W 3.23(3) 1_455 ?
K2 O9W 2.747(16) . ?
K3 O34 2.908(14) 1_455 ?
K3 O35 2.663(13) . ?
K3 O42 2.831(12) 1_455 ?
K3 O57 2.878(13) 1_455 ?
K3 O63 2.846(13) 1_455 ?
K3 O64 2.890(14) 1_455 ?
K3 O66 2.874(12) 1_455 ?
K3 O22W 3.10(3) 2_566 ?
K3 O38W 2.75(4) 2_566 ?
K4 K7 4.634(7) 1_655 ?
K4 O5 2.939(13) 1_655 ?
K4 O12 2.933(14) . ?
K4 O37 2.768(15) 1_655 ?
K4 O39 2.992(14) 1_655 ?
K4 O67 2.773(13) 1_655 ?
K4 O8W 2.85(3) . ?
K4 O11W 2.853(19) . ?
K4 O12W 3.08(2) 1_655 ?
K5 O4 2.916(15) . ?
K5 O16 2.976(15) 2_567 ?
K5 O25 2.805(13) 2_567 ?
K5 O40 2.805(13) . ?
K5 O4W 2.782(16) . ?
K5 O5W 2.802(15) . ?
K5 O6W 2.864(19) . ?
K5 O14W 2.92(3) . ?
K6 O6 2.906(14) . ?
K6 O7 3.006(14) . ?
K6 O13 2.983(13) 2_666 ?
K6 O14 2.902(14) 2_666 ?
K6 O47 2.992(12) 2_666 ?
K6 O60 3.019(13) . ?
K6 O68 2.934(15) 2_666 ?
K6 O69 2.940(14) 2_666 ?
K6 O10W 3.135(19) . ?
K6 O32W 2.86(3) 1_545 ?
K6 W13B 3.74(3) 2_666 ?
K7 O39 2.962(13) . ?
K7 O51 3.067(13) . ?
K7 O56 3.037(14) . ?
K7 O2W 2.928(14) . ?
K7 O3W 2.763(15) . ?
K7 O7W 2.70(2) . ?
K7 O12W 2.70(2) . ?
K7 O20W 2.86(2) . ?
K7 O37W 2.84(6) . ?
K8 O1 2.985(19) 2_557 ?
K8 O2 2.988(17) 2_557 ?
K8 O17 2.924(19) 2_567 ?
K8 O32 3.016(17) 2_557 ?
K8 O55 2.934(16) 2_567 ?
K8 O14W 2.63(3) . ?
K8 O16W 2.76(3) . ?
K8 O19W 3.12(3) 2_567 ?
K8 O29W 3.17(3) . ?
K8 O30W 2.45(4) . ?
K8 O33W 2.69(4) . ?
K9 O2 2.956(19) . ?
K9 O24 3.13(2) 2_657 ?
K9 O48 2.94(2) 2_657 ?
K9 O52 3.02(2) 2_657 ?
K9 O62 3.19(2) 2_657 ?
K9 O6W 3.23(3) 2_557 ?
K9 O23W 2.98(4) 2_657 ?
K9 O23W 2.74(4) . ?
K9 O25W 2.64(5) 1_545 ?
K9 O33W 2.79(4) 2_557 ?
K9 O35W 3.29(4) 1_545 ?
Na1 O7W 2.39(2) . ?
Na1 O10W 2.50(2) 2_566 ?
Na1 O20W 2.43(2) . ?
Na1 O28W 2.34(3) . ?
Na1 O31W 2.24(4) . ?
Na1 O37W 2.38(6) . ?
K10 O7 3.222(19) 2_666 ?
K10 O14 2.735(17) . ?
K10 O13W 2.57(3) 2_676 ?
K10 O18W 3.16(3) . ?
K10 O26W 2.92(3) 2_576 ?
K10 O32W 3.10(4) 2_676 ?
K10 O36W 2.74(4) 2_676 ?
K10 O39W 2.80(5) 2_666 ?
O13 W13B 1.90(3) . ?
O36 W13B 2.11(3) . ?
O42 W13B 2.02(3) . ?
O47 W13B 1.65(3) . ?
O49 W13B 1.81(3) . ?
O57 W13B 2.17(3) . ?
O68 C1 1.24(2) . ?
O69 C1 1.25(2) . ?
C1 C1 1.58(4) 2_666 ?
O13W O18W 1.06(3) 2_676 ?
O24W O35W 1.77(6) 1_455 ?
O34W O34W 1.22(7) 2_557 ?

loop_
_smtbx_masks_void_nr
_smtbx_masks_void_average_x
_smtbx_masks_void_average_y
_smtbx_masks_void_average_z
_smtbx_masks_void_volume
_smtbx_masks_void_count_electrons
_smtbx_masks_void_content
1 0.000 0.500 0.500 57.5 18.0 ?
